data_4315860
loop_
_publ_author_name
'Hideki Sugimoto'
'Susumu Tatemoto'
'Koichiro Suyama'
'Hiroyuki Miyake'
'Regina P. Mtei'
'Shinobu Itoh'
'Martin L. Kirk'

_publ_section_title
;
 Monooxomolybdenum(VI) Complexes Possessing Olefinic Dithiolene Ligands:
 Probing Mo-S Covalency Contributions to Electron Transfer in Dimethyl
 Sulfoxide Reductase Family Molybdoenzymes
;
_journal_name_full 'Inorganic Chemistry'
_journal_page_first 5368
_journal_page_last 5370
_journal_paper_doi 10.1021/ic100825x
_journal_volume 49
_journal_year 2010
_chemical_formula_moiety 'C29 H53 Mo N O9 S4 Si '
_chemical_formula_sum 'C29 H53 Mo N O9 S4 Si'
_chemical_formula_weight 812.00
_space_group_IT_number 2
_symmetry_cell_setting triclinic
_symmetry_Int_Tables_number 2
_symmetry_space_group_name_Hall '-P 1'
_symmetry_space_group_name_H-M 'P -1'
_cell_angle_alpha 97.052(4)
_cell_angle_beta 95.998(7)
_cell_angle_gamma 100.549(6)
_cell_formula_units_Z 2
_cell_length_a 9.394(5)
_cell_length_b 11.937(6)
_cell_length_c 18.151(10)
_cell_measurement_reflns_used 6574
_cell_measurement_temperature 110.1
_cell_measurement_theta_max 27.5
_cell_measurement_theta_min 3.1
_cell_volume 1969.0(18)
_computing_cell_refinement CrystalClear
_computing_data_collection CrystalClear
_computing_data_reduction CrystalStructure
_computing_publication_material 'CrystalStructure 3.8'
_computing_structure_refinement CRYSTALS
_computing_structure_solution SIR2002
_diffrn_detector_area_resol_mean 7.31
_diffrn_measured_fraction_theta_full 0.964
_diffrn_measured_fraction_theta_max 0.964
_diffrn_measurement_device_type 'Rigaku Mercury'
_diffrn_measurement_method \w
_diffrn_radiation_type 'Mo K\a'
_diffrn_radiation_wavelength 0.71070
_diffrn_reflns_av_R_equivalents 0.027
_diffrn_reflns_limit_h_max 9
_diffrn_reflns_limit_h_min -12
_diffrn_reflns_limit_k_max 15
_diffrn_reflns_limit_k_min -15
_diffrn_reflns_limit_l_max 23
_diffrn_reflns_limit_l_min -17
_diffrn_reflns_number 15329
_diffrn_reflns_theta_full 27.48
_diffrn_reflns_theta_max 27.48
_exptl_absorpt_coefficient_mu 0.621
_exptl_absorpt_correction_T_max 0.969
_exptl_absorpt_correction_T_min 0.723
_exptl_absorpt_correction_type multi-scan
_exptl_absorpt_process_details 'Jacobson, R. (1998) Private communication'
_exptl_crystal_colour purple
_exptl_crystal_density_diffrn 1.369
_exptl_crystal_density_method 'not measured'
_exptl_crystal_description prism
_exptl_crystal_F_000 852.00
_exptl_crystal_size_max 0.38
_exptl_crystal_size_mid 0.10
_exptl_crystal_size_min 0.05
_refine_diff_density_max 1.35
_refine_diff_density_min -0.97
_refine_ls_extinction_method none
_refine_ls_goodness_of_fit_ref 1.225
_refine_ls_hydrogen_treatment refall
_refine_ls_number_parameters 468
_refine_ls_number_reflns 8025
_refine_ls_R_factor_gt 0.0527
_refine_ls_shift/su_max 0.0000
_refine_ls_structure_factor_coef Fsqd
_refine_ls_weighting_details 'w = 1/[0.0010Fo^2^ + 3.0000\s(Fo^2^) + 0.5000]/(4Fo^2^)'
_refine_ls_weighting_scheme calc
_refine_ls_wR_factor_ref 0.1340
_reflns_number_gt 7994
_reflns_number_total 8710
_reflns_threshold_expression F^2^>2.0\s(F^2^)
_cod_data_source_file ic100825x_si_003_1.cif
_cod_data_source_block '__2OSiPr3'
_cod_original_formula_sum 'C29 H53 Mo N O9 S4 Si '
_cod_database_code 4315860

loop_
_symmetry_equiv_pos_site_id
_symmetry_equiv_pos_as_xyz
1 +X,+Y,+Z
2 -X,-Y,-Z

loop_
_atom_site_label
_atom_site_type_symbol
_atom_site_fract_x
_atom_site_fract_y
_atom_site_fract_z
_atom_site_U_iso_or_equiv
_atom_site_adp_type
_atom_site_occupancy
_atom_site_symmetry_multiplicity
_atom_site_calc_flag
_atom_site_refinement_flags
_atom_site_disorder_assembly
_atom_site_disorder_group
Mo(1) Mo 0.68806(3) 0.18953(2) 0.271470(10) 0.01336(6) Uani 1.00 1 d . . .
S(1) S 0.72614(9) 0.00261(7) 0.29719(4) 0.01689(18) Uani 1.00 1 d . . .
S(2) S 0.68656(9) 0.09427(7) 0.14209(4) 0.01733(18) Uani 1.00 1 d . . .
S(3) S 0.69290(8) 0.34603(7) 0.20002(4) 0.01576(18) Uani 1.00 1 d . . .
S(4) S 0.96261(9) 0.26947(7) 0.28111(5) 0.01981(19) Uani 1.00 1 d . . .
Si(1) Si 0.72029(10) 0.25390(8) 0.46729(5) 0.0157(2) Uani 1.00 1 d . . .
O(1) O 0.5055(2) 0.1927(2) 0.26136(14) 0.0213(5) Uani 1.00 1 d . . .
O(2) O 0.7279(2) 0.2165(2) 0.37795(13) 0.0185(5) Uani 1.00 1 d . . .
O(3) O 0.7325(3) -0.2776(2) 0.15808(16) 0.0369(8) Uani 1.00 1 d . . .
O(4) O 0.7745(3) -0.2293(2) 0.28341(15) 0.0340(7) Uani 1.00 1 d . . .
O(5) O 0.7821(2) -0.1153(2) 0.03339(15) 0.0344(7) Uani 1.00 1 d . . .
O(6) O 0.5494(2) -0.1798(2) 0.04848(14) 0.0243(6) Uani 1.00 1 d . . .
O(7) O 0.9989(2) 0.5438(2) 0.12368(15) 0.0247(6) Uani 1.00 1 d . . .
O(8) O 0.7703(2) 0.4598(2) 0.07164(13) 0.0212(5) Uani 1.00 1 d . . .
O(9) O 1.1724(2) 0.3627(2) 0.13610(14) 0.0249(6) Uani 1.00 1 d . . .
O(10) O 1.2276(2) 0.4520(2) 0.25498(15) 0.0286(6) Uani 1.00 1 d . . .
N(1) N 1.1897(3) -0.0889(2) 0.16550(18) 0.0223(7) Uani 1.00 1 d . . .
C(1) C 0.7149(3) -0.0889(2) 0.21264(18) 0.0154(7) Uani 1.00 1 d . . .
C(2) C 0.6954(3) -0.0481(2) 0.14651(18) 0.0164(7) Uani 1.00 1 d . . .
C(3) C 0.7373(3) -0.2086(2) 0.2137(2) 0.0208(8) Uani 1.00 1 d . . .
C(4) C 0.8080(6) -0.3421(3) 0.2879(2) 0.0444(13) Uani 1.00 1 d . . .
C(5) C 0.6839(3) -0.1195(2) 0.07133(18) 0.0185(7) Uani 1.00 1 d . . .
C(6) C 0.5311(4) -0.2489(3) -0.0250(2) 0.0307(9) Uani 1.00 1 d . . .
C(7) C 0.8666(3) 0.3921(2) 0.17810(17) 0.0148(7) Uani 1.00 1 d . . .
C(8) C 0.9832(3) 0.3600(2) 0.21568(18) 0.0171(7) Uani 1.00 1 d . . .
C(9) C 0.8882(3) 0.4740(2) 0.12287(18) 0.0163(7) Uani 1.00 1 d . . .
C(10) C 0.7821(4) 0.5358(3) 0.0146(2) 0.0277(9) Uani 1.00 1 d . . .
C(11) C 1.1373(3) 0.3922(2) 0.19577(18) 0.0173(7) Uani 1.00 1 d . . .
C(12) C 1.3811(3) 0.4693(4) 0.2451(2) 0.0355(11) Uani 1.00 1 d . . .
C(13) C 0.5301(3) 0.1891(3) 0.4874(2) 0.0224(8) Uani 1.00 1 d . . .
C(14) C 0.4077(3) 0.2355(3) 0.4456(2) 0.0289(9) Uani 1.00 1 d . . .
C(15) C 0.5158(4) 0.1965(4) 0.5710(2) 0.0415(12) Uani 1.00 1 d . . .
C(16) C 0.7724(3) 0.4172(2) 0.4844(2) 0.0227(8) Uani 1.00 1 d . . .
C(17) C 0.6800(4) 0.4744(3) 0.4323(2) 0.0318(10) Uani 1.00 1 d . . .
C(18) C 0.7783(5) 0.4685(3) 0.5664(2) 0.0404(11) Uani 1.00 1 d . . .
C(19) C 0.8586(3) 0.1908(3) 0.5225(2) 0.0240(8) Uani 1.00 1 d . . .
C(20) C 0.8230(4) 0.0586(3) 0.5091(2) 0.0316(10) Uani 1.00 1 d . . .
C(21) C 1.0143(4) 0.2340(4) 0.5047(2) 0.0368(11) Uani 1.00 1 d . . .
C(22) C 1.2243(3) 0.0253(2) 0.13488(19) 0.0210(8) Uani 1.00 1 d . . .
C(23) C 1.0952(4) 0.0789(3) 0.1170(2) 0.0293(9) Uani 1.00 1 d . . .
C(24) C 1.1112(4) -0.0756(3) 0.2333(2) 0.0306(10) Uani 1.00 1 d . . .
C(25) C 1.1931(5) 0.0160(4) 0.2980(2) 0.0445(13) Uani 1.00 1 d . . .
C(26) C 1.3328(3) -0.1255(3) 0.1840(2) 0.0319(10) Uani 1.00 1 d . . .
C(27) C 1.3216(5) -0.2391(4) 0.2137(3) 0.0522(15) Uani 1.00 1 d . . .
C(28) C 1.0865(3) -0.1793(3) 0.1072(2) 0.0252(8) Uani 1.00 1 d . . .
C(29) C 1.1425(4) -0.2085(4) 0.0342(2) 0.0423(12) Uani 1.00 1 d . . .
H(1) H 0.7215 -0.3954 0.2916 0.056 Uiso 1.00 1 c R . .
H(2) H 0.8772 -0.3384 0.3306 0.056 Uiso 1.00 1 c R . .
H(3) H 0.8476 -0.3664 0.2440 0.056 Uiso 1.00 1 c R . .
H(4) H 0.5047 -0.2046 -0.0624 0.035 Uiso 1.00 1 c R . .
H(5) H 0.4567 -0.3153 -0.0272 0.035 Uiso 1.00 1 c R . .
H(6) H 0.6204 -0.2718 -0.0334 0.035 Uiso 1.00 1 c R . .
H(7) H 0.7486 0.6037 0.0315 0.035 Uiso 1.00 1 c R . .
H(8) H 0.7240 0.4982 -0.0308 0.035 Uiso 1.00 1 c R . .
H(9) H 0.8811 0.5557 0.0061 0.035 Uiso 1.00 1 c R . .
H(10) H 1.4213 0.4074 0.2610 0.042 Uiso 1.00 1 c R . .
H(11) H 1.4317 0.5397 0.2741 0.042 Uiso 1.00 1 c R . .
H(12) H 1.3906 0.4721 0.1938 0.042 Uiso 1.00 1 c R . .
H(13) H 0.5137 0.1092 0.4687 0.026 Uiso 1.00 1 c R . .
H(14) H 0.3905 0.3009 0.4761 0.036 Uiso 1.00 1 c R . .
H(15) H 0.3208 0.1781 0.4353 0.036 Uiso 1.00 1 c R . .
H(16) H 0.4367 0.2571 0.3999 0.036 Uiso 1.00 1 c R . .
H(17) H 0.5397 0.1300 0.5890 0.050 Uiso 1.00 1 c R . .
H(18) H 0.4190 0.2021 0.5795 0.050 Uiso 1.00 1 c R . .
H(19) H 0.5819 0.2632 0.5966 0.050 Uiso 1.00 1 c R . .
H(20) H 0.8690 0.4355 0.4721 0.026 Uiso 1.00 1 c R . .
H(21) H 0.7247 0.4837 0.3883 0.038 Uiso 1.00 1 c R . .
H(22) H 0.6721 0.5476 0.4568 0.039 Uiso 1.00 1 c R . .
H(23) H 0.5854 0.4273 0.4193 0.038 Uiso 1.00 1 c R . .
H(24) H 0.6855 0.4835 0.5760 0.046 Uiso 1.00 1 c R . .
H(25) H 0.8488 0.5383 0.5768 0.046 Uiso 1.00 1 c R . .
H(26) H 0.8056 0.4154 0.5975 0.046 Uiso 1.00 1 c R . .
H(27) H 0.8573 0.2162 0.5741 0.029 Uiso 1.00 1 c R . .
H(28) H 0.7629 0.0323 0.5450 0.039 Uiso 1.00 1 c R . .
H(29) H 0.9106 0.0296 0.5145 0.039 Uiso 1.00 1 c R . .
H(30) H 0.7727 0.0320 0.4602 0.039 Uiso 1.00 1 c R . .
H(31) H 1.0336 0.1824 0.4644 0.044 Uiso 1.00 1 c R . .
H(32) H 1.0831 0.2365 0.5474 0.044 Uiso 1.00 1 c R . .
H(33) H 1.0221 0.3088 0.4907 0.044 Uiso 1.00 1 c R . .
H(34) H 1.2932 0.0782 0.1708 0.024 Uiso 1.00 1 c R . .
H(35) H 1.2660 0.0119 0.0899 0.024 Uiso 1.00 1 c R . .
H(36) H 1.0519 0.0517 0.0668 0.036 Uiso 1.00 1 c R . .
H(37) H 1.1245 0.1603 0.1235 0.036 Uiso 1.00 1 c R . .
H(38) H 1.0263 0.0579 0.1502 0.036 Uiso 1.00 1 c R . .
H(39) H 1.0206 -0.0552 0.2182 0.037 Uiso 1.00 1 c R . .
H(40) H 1.0937 -0.1477 0.2512 0.037 Uiso 1.00 1 c R . .
H(41) H 1.2524 -0.0186 0.3305 0.053 Uiso 1.00 1 c R . .
H(42) H 1.1250 0.0476 0.3251 0.053 Uiso 1.00 1 c R . .
H(43) H 1.2530 0.0754 0.2785 0.053 Uiso 1.00 1 c R . .
H(44) H 1.3790 -0.1315 0.1400 0.038 Uiso 1.00 1 c R . .
H(45) H 1.3918 -0.0674 0.2208 0.038 Uiso 1.00 1 c R . .
H(46) H 1.3259 -0.2260 0.2667 0.064 Uiso 1.00 1 c R . .
H(47) H 1.3989 -0.2759 0.2007 0.064 Uiso 1.00 1 c R . .
H(48) H 1.2307 -0.2870 0.1926 0.064 Uiso 1.00 1 c R . .
H(49) H 1.0645 -0.2481 0.1286 0.029 Uiso 1.00 1 c R . .
H(50) H 0.9995 -0.1512 0.0963 0.029 Uiso 1.00 1 c R . .
H(51) H 1.1174 -0.1585 0.0002 0.048 Uiso 1.00 1 c R . .
H(52) H 1.1017 -0.2861 0.0131 0.048 Uiso 1.00 1 c R . .
H(53) H 1.2457 -0.1989 0.0434 0.048 Uiso 1.00 1 c R . .

loop_
_atom_site_aniso_label
_atom_site_aniso_U_11
_atom_site_aniso_U_22
_atom_site_aniso_U_33
_atom_site_aniso_U_12
_atom_site_aniso_U_13
_atom_site_aniso_U_23
Mo(1) 0.01305(14) 0.01202(14) 0.01419(14) 0.00050(9) 0.00219(9) 0.00134(9)
S(1) 0.0239(4) 0.0131(3) 0.0132(3) 0.0024(2) 0.0023(2) 0.0021(2)
S(2) 0.0213(3) 0.0169(3) 0.0139(3) 0.0049(2) 0.0013(2) 0.0020(2)
S(3) 0.0136(3) 0.0144(3) 0.0196(3) 0.0026(2) 0.0023(2) 0.0035(2)
S(4) 0.0147(3) 0.0240(4) 0.0205(4) 0.0005(3) 0.0008(2) 0.0088(3)
Si(1) 0.0167(4) 0.0151(4) 0.0141(4) 0.0001(3) 0.0032(3) 0.0005(3)
O(1) 0.0165(11) 0.0208(11) 0.0257(12) 0.0006(8) 0.0019(9) 0.0057(9)
O(2) 0.0209(11) 0.0191(11) 0.0146(10) 0.0018(8) 0.0047(8) 0.0004(8)
O(3) 0.063(2) 0.0232(13) 0.0236(14) 0.0150(13) -0.0023(13) -0.0048(10)
O(4) 0.069(2) 0.0167(12) 0.0191(13) 0.0117(12) 0.0070(12) 0.0071(9)
O(5) 0.0220(13) 0.0528(18) 0.0219(13) 0.0050(12) 0.0011(10) -0.0151(12)
O(6) 0.0217(12) 0.0232(12) 0.0214(12) -0.0040(9) -0.0030(9) -0.0053(9)
O(7) 0.0228(12) 0.0177(11) 0.0333(14) -0.0019(9) 0.0036(10) 0.0110(10)
O(8) 0.0227(11) 0.0231(12) 0.0176(11) 0.0004(9) 0.0003(9) 0.0102(9)
O(9) 0.0256(12) 0.0262(13) 0.0233(13) 0.0011(10) 0.0104(10) 0.0048(10)
O(10) 0.0126(11) 0.0421(16) 0.0253(13) -0.0046(10) 0.0024(9) -0.0021(11)
N(1) 0.0133(13) 0.0219(14) 0.0288(16) -0.0036(10) 0.0001(11) 0.0047(12)
C(1) 0.0137(13) 0.0129(13) 0.0181(15) 0.0007(10) 0.0024(11) -0.0017(11)
C(2) 0.0144(14) 0.0167(14) 0.0167(15) 0.0027(11) -0.0012(11) -0.0002(11)
C(3) 0.0207(16) 0.0165(15) 0.0234(17) 0.0011(12) 0.0030(12) -0.0002(12)
C(4) 0.087(3) 0.0192(19) 0.033(2) 0.019(2) 0.011(2) 0.0114(16)
C(5) 0.0180(15) 0.0209(15) 0.0146(14) 0.0023(12) -0.0011(11) -0.0005(11)
C(6) 0.037(2) 0.0270(19) 0.0227(18) 0.0037(15) -0.0082(15) -0.0056(14)
C(7) 0.0177(14) 0.0119(13) 0.0137(14) 0.0012(10) 0.0018(11) 0.0011(10)
C(8) 0.0151(14) 0.0159(14) 0.0169(14) -0.0023(11) -0.0024(11) 0.0010(11)
C(9) 0.0184(15) 0.0157(14) 0.0159(14) 0.0054(11) 0.0037(11) 0.0022(11)
C(10) 0.035(2) 0.0276(18) 0.0227(17) 0.0085(15) 0.0015(14) 0.0126(14)
C(11) 0.0182(15) 0.0185(15) 0.0168(15) 0.0045(11) 0.0023(11) 0.0075(11)
C(12) 0.0123(16) 0.054(2) 0.038(2) 0.0001(16) 0.0006(14) 0.0069(19)
C(13) 0.0188(16) 0.0219(16) 0.0249(17) 0.0000(12) 0.0078(13) -0.0013(13)
C(14) 0.0194(17) 0.0299(19) 0.040(2) 0.0052(14) 0.0087(15) 0.0111(16)
C(15) 0.032(2) 0.059(2) 0.032(2) -0.0020(19) 0.0142(17) 0.011(2)
C(16) 0.0254(17) 0.0173(15) 0.0229(17) -0.0013(12) 0.0051(13) -0.0006(12)
C(17) 0.042(2) 0.0199(17) 0.033(2) 0.0045(15) 0.0066(17) 0.0039(14)
C(18) 0.060(2) 0.032(2) 0.024(2) 0.0026(19) 0.0042(18) -0.0069(16)
C(19) 0.0250(17) 0.0256(17) 0.0222(17) 0.0037(13) 0.0032(13) 0.0080(13)
C(20) 0.036(2) 0.0286(19) 0.033(2) 0.0099(16) 0.0043(16) 0.0107(16)
C(21) 0.0178(17) 0.046(2) 0.046(2) 0.0043(16) 0.0002(16) 0.0142(19)
C(22) 0.0250(16) 0.0165(15) 0.0192(15) -0.0041(12) 0.0069(12) 0.0030(12)
C(23) 0.039(2) 0.0208(17) 0.0297(19) 0.0083(15) 0.0065(16) 0.0032(14)
C(24) 0.0281(19) 0.038(2) 0.0275(19) 0.0017(15) 0.0065(15) 0.0149(16)
C(25) 0.042(2) 0.064(3) 0.025(2) 0.006(2) 0.0001(18) 0.008(2)
C(26) 0.0155(16) 0.034(2) 0.046(2) 0.0047(14) -0.0019(15) 0.0116(17)
C(27) 0.034(2) 0.045(2) 0.080(4) 0.008(2) -0.010(2) 0.032(2)
C(28) 0.0165(15) 0.0186(16) 0.037(2) -0.0007(12) -0.0058(14) 0.0033(14)
C(29) 0.037(2) 0.038(2) 0.043(2) 0.0003(18) -0.0024(19) -0.0092(19)

loop_
_atom_type_symbol
_atom_type_description
_atom_type_scat_dispersion_real
_atom_type_scat_dispersion_imag
_atom_type_scat_source
C C 0.003 0.002
;
International Tables for Crystallography
(1992, Vol. C, Tables 4.2.6.8 and 6.1.1.4)
;
H H 0.000 0.000
;
International Tables for Crystallography
(1992, Vol. C, Table 6.1.1.4)
;
Mo Mo -1.683 0.686
;
International Tables for Crystallography
(1992, Vol. C, Tables 4.2.6.8 and 6.1.1.4)
;
N N 0.006 0.003
;
International Tables for Crystallography
(1992, Vol. C, Tables 4.2.6.8 and 6.1.1.4)
;
O O 0.011 0.006
;
International Tables for Crystallography
(1992, Vol. C, Tables 4.2.6.8 and 6.1.1.4)
;
Si Si 0.082 0.070
;
International Tables for Crystallography
(1992, Vol. C, Tables 4.2.6.8 and 6.1.1.4)
;
S S 0.125 0.123
;
International Tables for Crystallography
(1992, Vol. C, Tables 4.2.6.8 and 6.1.1.4)
;

loop_
_geom_angle_atom_site_label_1
_geom_angle_atom_site_label_2
_geom_angle_atom_site_label_3
_geom_angle
_geom_angle_publ_flag
_geom_angle_site_symmetry_1
_geom_angle_site_symmetry_2
_geom_angle_site_symmetry_3
S(1) Mo(1) S(2) 80.24(2) yes . . .
S(1) Mo(1) S(3) 155.63(2) yes . . .
S(1) Mo(1) S(4) 92.53(2) yes . . .
S(1) Mo(1) O(1) 110.49(8) yes . . .
S(1) Mo(1) O(2) 79.12(7) yes . . .
S(2) Mo(1) S(3) 77.35(2) yes . . .
S(2) Mo(1) S(4) 90.54(2) yes . . .
S(2) Mo(1) O(1) 95.15(8) yes . . .
S(2) Mo(1) O(2) 157.89(8) yes . . .
S(3) Mo(1) S(4) 78.32(2) yes . . .
S(3) Mo(1) O(1) 81.12(9) yes . . .
S(3) Mo(1) O(2) 121.22(7) yes . . .
S(4) Mo(1) O(1) 156.90(8) yes . . .
S(4) Mo(1) O(2) 82.56(7) yes . . .
O(1) Mo(1) O(2) 99.41(11) yes . . .
Mo(1) S(1) C(1) 109.54(11) yes . . .
Mo(1) S(2) C(2) 107.64(11) yes . . .
Mo(1) S(3) C(7) 110.58(11) yes . . .
Mo(1) S(4) C(8) 106.11(11) yes . . .
O(2) Si(1) C(13) 107.70(13) yes . . .
O(2) Si(1) C(16) 105.61(14) yes . . .
O(2) Si(1) C(19) 108.22(15) yes . . .
C(13) Si(1) C(16) 115.96(16) yes . . .
C(13) Si(1) C(19) 109.05(16) yes . . .
C(16) Si(1) C(19) 110.00(15) yes . . .
Mo(1) O(2) Si(1) 164.04(16) yes . . .
C(3) O(4) C(4) 114.8(2) yes . . .
C(5) O(6) C(6) 114.6(2) yes . . .
C(9) O(8) C(10) 115.7(2) yes . . .
C(11) O(10) C(12) 114.4(2) yes . . .
C(22) N(1) C(24) 110.7(2) yes . . .
C(22) N(1) C(26) 107.1(2) yes . . .
C(22) N(1) C(28) 110.2(2) yes . . .
C(24) N(1) C(26) 111.5(3) yes . . .
C(24) N(1) C(28) 106.3(2) yes . . .
C(26) N(1) C(28) 111.1(2) yes . . .
S(1) C(1) C(2) 120.0(2) yes . . .
S(1) C(1) C(3) 119.7(2) yes . . .
C(2) C(1) C(3) 120.1(2) yes . . .
S(2) C(2) C(1) 122.1(2) yes . . .
S(2) C(2) C(5) 113.8(2) yes . . .
C(1) C(2) C(5) 124.1(3) yes . . .
O(3) C(3) O(4) 123.5(3) yes . . .
O(3) C(3) C(1) 124.3(3) yes . . .
O(4) C(3) C(1) 112.0(2) yes . . .
O(5) C(5) O(6) 123.8(2) yes . . .
O(5) C(5) C(2) 123.7(2) yes . . .
O(6) C(5) C(2) 112.2(2) yes . . .
S(3) C(7) C(8) 119.8(2) yes . . .
S(3) C(7) C(9) 119.1(2) yes . . .
C(8) C(7) C(9) 120.9(2) yes . . .
S(4) C(8) C(7) 122.1(2) yes . . .
S(4) C(8) C(11) 115.5(2) yes . . .
C(7) C(8) C(11) 122.1(3) yes . . .
O(7) C(9) O(8) 124.2(3) yes . . .
O(7) C(9) C(7) 124.0(2) yes . . .
O(8) C(9) C(7) 111.8(2) yes . . .
O(9) C(11) O(10) 125.4(3) yes . . .
O(9) C(11) C(8) 123.9(2) yes . . .
O(10) C(11) C(8) 110.6(2) yes . . .
Si(1) C(13) C(14) 113.6(2) yes . . .
Si(1) C(13) C(15) 113.6(2) yes . . .
C(14) C(13) C(15) 110.9(3) yes . . .
Si(1) C(16) C(17) 113.2(2) yes . . .
Si(1) C(16) C(18) 113.4(2) yes . . .
C(17) C(16) C(18) 111.6(3) yes . . .
Si(1) C(19) C(20) 112.0(2) yes . . .
Si(1) C(19) C(21) 111.6(2) yes . . .
C(20) C(19) C(21) 109.5(3) yes . . .
N(1) C(22) C(23) 114.8(2) yes . . .
N(1) C(24) C(25) 115.1(3) yes . . .
N(1) C(26) C(27) 115.3(3) yes . . .
N(1) C(28) C(29) 116.1(2) yes . . .
O(4) C(4) H(1) 109.8 no . . .
O(4) C(4) H(2) 109.7 no . . .
O(4) C(4) H(3) 108.9 no . . .
H(1) C(4) H(2) 109.5 no . . .
H(1) C(4) H(3) 109.5 no . . .
H(2) C(4) H(3) 109.5 no . . .
O(6) C(6) H(4) 109.5 no . . .
O(6) C(6) H(5) 109.6 no . . .
O(6) C(6) H(6) 109.3 no . . .
H(4) C(6) H(5) 109.5 no . . .
H(4) C(6) H(6) 109.5 no . . .
H(5) C(6) H(6) 109.5 no . . .
O(8) C(10) H(7) 108.9 no . . .
O(8) C(10) H(8) 109.8 no . . .
O(8) C(10) H(9) 109.8 no . . .
H(7) C(10) H(8) 109.5 no . . .
H(7) C(10) H(9) 109.5 no . . .
H(8) C(10) H(9) 109.5 no . . .
O(10) C(12) H(10) 109.5 no . . .
O(10) C(12) H(11) 109.5 no . . .
O(10) C(12) H(12) 109.4 no . . .
H(10) C(12) H(11) 109.5 no . . .
H(10) C(12) H(12) 109.5 no . . .
H(11) C(12) H(12) 109.5 no . . .
Si(1) C(13) H(13) 106.4 no . . .
C(14) C(13) H(13) 105.8 no . . .
C(15) C(13) H(13) 105.9 no . . .
C(13) C(14) H(14) 108.7 no . . .
C(13) C(14) H(15) 110.1 no . . .
C(13) C(14) H(16) 109.5 no . . .
H(14) C(14) H(15) 109.5 no . . .
H(14) C(14) H(16) 109.5 no . . .
H(15) C(14) H(16) 109.5 no . . .
C(13) C(15) H(17) 109.5 no . . .
C(13) C(15) H(18) 110.6 no . . .
C(13) C(15) H(19) 108.3 no . . .
H(17) C(15) H(18) 109.5 no . . .
H(17) C(15) H(19) 109.5 no . . .
H(18) C(15) H(19) 109.5 no . . .
Si(1) C(16) H(20) 105.6 no . . .
C(17) C(16) H(20) 105.8 no . . .
C(18) C(16) H(20) 106.6 no . . .
C(16) C(17) H(21) 109.4 no . . .
C(16) C(17) H(22) 109.7 no . . .
C(16) C(17) H(23) 109.4 no . . .
H(21) C(17) H(22) 109.5 no . . .
H(21) C(17) H(23) 109.5 no . . .
H(22) C(17) H(23) 109.5 no . . .
C(16) C(18) H(24) 110.4 no . . .
C(16) C(18) H(25) 109.0 no . . .
C(16) C(18) H(26) 109.0 no . . .
H(24) C(18) H(25) 109.5 no . . .
H(24) C(18) H(26) 109.5 no . . .
H(25) C(18) H(26) 109.5 no . . .
Si(1) C(19) H(27) 107.8 no . . .
C(20) C(19) H(27) 108.6 no . . .
C(21) C(19) H(27) 107.3 no . . .
C(19) C(20) H(28) 108.7 no . . .
C(19) C(20) H(29) 109.9 no . . .
C(19) C(20) H(30) 109.8 no . . .
H(28) C(20) H(29) 109.5 no . . .
H(28) C(20) H(30) 109.5 no . . .
H(29) C(20) H(30) 109.5 no . . .
C(19) C(21) H(31) 108.8 no . . .
C(19) C(21) H(32) 109.8 no . . .
C(19) C(21) H(33) 109.8 no . . .
H(31) C(21) H(32) 109.5 no . . .
H(31) C(21) H(33) 109.5 no . . .
H(32) C(21) H(33) 109.5 no . . .
N(1) C(22) H(34) 108.5 no . . .
N(1) C(22) H(35) 108.0 no . . .
C(23) C(22) H(34) 108.4 no . . .
C(23) C(22) H(35) 107.5 no . . .
H(34) C(22) H(35) 109.5 no . . .
C(22) C(23) H(36) 110.0 no . . .
C(22) C(23) H(37) 110.0 no . . .
C(22) C(23) H(38) 108.4 no . . .
H(36) C(23) H(37) 109.5 no . . .
H(36) C(23) H(38) 109.5 no . . .
H(37) C(23) H(38) 109.5 no . . .
N(1) C(24) H(39) 108.1 no . . .
N(1) C(24) H(40) 108.1 no . . .
C(25) C(24) H(39) 107.8 no . . .
C(25) C(24) H(40) 108.2 no . . .
H(39) C(24) H(40) 109.5 no . . .
C(24) C(25) H(41) 109.2 no . . .
C(24) C(25) H(42) 109.8 no . . .
C(24) C(25) H(43) 109.4 no . . .
H(41) C(25) H(42) 109.5 no . . .
H(41) C(25) H(43) 109.5 no . . .
H(42) C(25) H(43) 109.5 no . . .
N(1) C(26) H(44) 108.6 no . . .
N(1) C(26) H(45) 107.7 no . . .
C(27) C(26) H(44) 107.6 no . . .
C(27) C(26) H(45) 108.1 no . . .
H(44) C(26) H(45) 109.5 no . . .
C(26) C(27) H(46) 109.2 no . . .
C(26) C(27) H(47) 110.8 no . . .
C(26) C(27) H(48) 108.4 no . . .
H(46) C(27) H(47) 109.5 no . . .
H(46) C(27) H(48) 109.5 no . . .
H(47) C(27) H(48) 109.5 no . . .
N(1) C(28) H(49) 108.0 no . . .
N(1) C(28) H(50) 107.9 no . . .
C(29) C(28) H(49) 107.9 no . . .
C(29) C(28) H(50) 107.3 no . . .
H(49) C(28) H(50) 109.5 no . . .
C(28) C(29) H(51) 109.8 no . . .
C(28) C(29) H(52) 110.2 no . . .
C(28) C(29) H(53) 108.4 no . . .
H(51) C(29) H(52) 109.5 no . . .
H(51) C(29) H(53) 109.5 no . . .
H(52) C(29) H(53) 109.5 no . . .

loop_
_geom_bond_atom_site_label_1
_geom_bond_atom_site_label_2
_geom_bond_distance
_geom_bond_publ_flag
_geom_bond_site_symmetry_1
_geom_bond_site_symmetry_2
Mo(1) S(1) 2.4162(9) yes . .
Mo(1) S(2) 2.4778(7) yes . .
Mo(1) S(3) 2.3979(8) yes . .
Mo(1) S(4) 2.5607(8) yes . .
Mo(1) O(1) 1.713(2) yes . .
Mo(1) O(2) 1.906(2) yes . .
S(1) C(1) 1.753(3) yes . .
S(2) C(2) 1.728(3) yes . .
S(3) C(7) 1.727(3) yes . .
S(4) C(8) 1.704(3) yes . .
Si(1) O(2) 1.641(2) yes . .
Si(1) C(13) 1.904(3) yes . .
Si(1) C(16) 1.899(3) yes . .
Si(1) C(19) 1.879(4) yes . .
O(3) C(3) 1.214(4) yes . .
O(4) C(3) 1.341(4) yes . .
O(4) C(4) 1.447(5) yes . .
O(5) C(5) 1.205(4) yes . .
O(6) C(5) 1.330(3) yes . .
O(6) C(6) 1.456(4) yes . .
O(7) C(9) 1.205(3) yes . .
O(8) C(9) 1.340(3) yes . .
O(8) C(10) 1.459(4) yes . .
O(9) C(11) 1.195(4) yes . .
O(10) C(11) 1.335(3) yes . .
O(10) C(12) 1.452(4) yes . .
N(1) C(22) 1.529(4) yes . .
N(1) C(24) 1.506(5) yes . .
N(1) C(26) 1.505(5) yes . .
N(1) C(28) 1.531(4) yes . .
C(1) C(2) 1.357(4) yes . .
C(1) C(3) 1.485(4) yes . .
C(2) C(5) 1.500(4) yes . .
C(7) C(8) 1.369(4) yes . .
C(7) C(9) 1.488(4) yes . .
C(8) C(11) 1.521(4) yes . .
C(13) C(14) 1.536(5) yes . .
C(13) C(15) 1.530(5) yes . .
C(16) C(17) 1.523(5) yes . .
C(16) C(18) 1.530(5) yes . .
C(19) C(20) 1.536(5) yes . .
C(19) C(21) 1.541(5) yes . .
C(22) C(23) 1.496(5) yes . .
C(24) C(25) 1.535(5) yes . .
C(26) C(27) 1.510(7) yes . .
C(28) C(29) 1.503(6) yes . .
C(4) H(1) 0.950 no . .
C(4) H(2) 0.950 no . .
C(4) H(3) 0.950 no . .
C(6) H(4) 0.950 no . .
C(6) H(5) 0.950 no . .
C(6) H(6) 0.950 no . .
C(10) H(7) 0.950 no . .
C(10) H(8) 0.950 no . .
C(10) H(9) 0.950 no . .
C(12) H(10) 0.950 no . .
C(12) H(11) 0.950 no . .
C(12) H(12) 0.950 no . .
C(13) H(13) 0.950 no . .
C(14) H(14) 0.950 no . .
C(14) H(15) 0.950 no . .
C(14) H(16) 0.950 no . .
C(15) H(17) 0.950 no . .
C(15) H(18) 0.950 no . .
C(15) H(19) 0.950 no . .
C(16) H(20) 0.950 no . .
C(17) H(21) 0.950 no . .
C(17) H(22) 0.950 no . .
C(17) H(23) 0.950 no . .
C(18) H(24) 0.950 no . .
C(18) H(25) 0.950 no . .
C(18) H(26) 0.950 no . .
C(19) H(27) 0.950 no . .
C(20) H(28) 0.950 no . .
C(20) H(29) 0.950 no . .
C(20) H(30) 0.950 no . .
C(21) H(31) 0.950 no . .
C(21) H(32) 0.950 no . .
C(21) H(33) 0.950 no . .
C(22) H(34) 0.950 no . .
C(22) H(35) 0.950 no . .
C(23) H(36) 0.950 no . .
C(23) H(37) 0.950 no . .
C(23) H(38) 0.950 no . .
C(24) H(39) 0.950 no . .
C(24) H(40) 0.950 no . .
C(25) H(41) 0.950 no . .
C(25) H(42) 0.950 no . .
C(25) H(43) 0.950 no . .
C(26) H(44) 0.950 no . .
C(26) H(45) 0.950 no . .
C(27) H(46) 0.950 no . .
C(27) H(47) 0.950 no . .
C(27) H(48) 0.950 no . .
C(28) H(49) 0.950 no . .
C(28) H(50) 0.950 no . .
C(29) H(51) 0.950 no . .
C(29) H(52) 0.950 no . .
C(29) H(53) 0.950 no . .

loop_
_geom_contact_atom_site_label_1
_geom_contact_atom_site_label_2
_geom_contact_distance
_geom_contact_publ_flag
_geom_contact_site_symmetry_1
_geom_contact_site_symmetry_2
Mo(1) Si(1) 3.5120(9) ? . .
Mo(1) C(1) 3.427(3) ? . .
Mo(1) C(2) 3.424(3) ? . .
Mo(1) C(7) 3.412(3) ? . .
Mo(1) C(8) 3.447(3) ? . .
S(1) S(2) 3.1539(11) ? . .
S(1) S(4) 3.5973(11) ? . .
S(1) O(1) 3.416(2) ? . .
S(1) O(2) 2.780(2) ? . .
S(1) O(4) 2.872(2) ? . .
S(1) C(2) 2.701(3) ? . .
S(1) C(3) 2.803(3) ? . .
S(2) S(1) 3.1539(11) ? . .
S(2) S(3) 3.0474(11) ? . .
S(2) S(4) 3.5801(10) ? . .
S(2) O(1) 3.136(2) ? . .
S(2) O(5) 3.307(3) ? . .
S(2) O(6) 3.447(2) ? . .
S(2) C(1) 2.706(3) ? . .
S(2) C(5) 2.706(3) ? . .
S(2) C(7) 3.595(2) ? . .
S(3) S(2) 3.0474(11) ? . .
S(3) S(4) 3.1337(11) ? . .
S(3) O(1) 2.723(2) ? . .
S(3) O(8) 2.928(2) ? . .
S(3) C(6) 3.559(3) ? . 2_655
S(3) C(8) 2.684(3) ? . .
S(3) C(9) 2.774(3) ? . .
S(4) S(1) 3.5973(11) ? . .
S(4) S(2) 3.5801(10) ? . .
S(4) S(3) 3.1337(11) ? . .
S(4) O(2) 2.987(2) ? . .
S(4) O(10) 3.112(2) ? . .
S(4) C(7) 2.693(3) ? . .
S(4) C(11) 2.729(3) ? . .
Si(1) Mo(1) 3.5120(9) ? . .
Si(1) C(14) 2.886(3) ? . .
Si(1) C(15) 2.880(4) ? . .
Si(1) C(17) 2.863(4) ? . .
Si(1) C(18) 2.872(4) ? . .
Si(1) C(20) 2.837(4) ? . .
Si(1) C(21) 2.835(4) ? . .
O(1) S(1) 3.416(2) ? . .
O(1) S(2) 3.136(2) ? . .
O(1) S(3) 2.723(2) ? . .
O(1) O(2) 2.763(3) ? . .
O(1) C(14) 3.561(5) ? . .
O(1) C(22) 3.452(3) ? . 1_455
O(1) C(25) 3.463(5) ? . 1_455
O(2) S(1) 2.780(2) ? . .
O(2) S(4) 2.987(2) ? . .
O(2) O(1) 2.763(3) ? . .
O(2) C(13) 2.866(4) ? . .
O(2) C(14) 3.399(4) ? . .
O(2) C(16) 2.824(3) ? . .
O(2) C(17) 3.241(4) ? . .
O(2) C(19) 2.855(4) ? . .
O(2) C(20) 3.361(5) ? . .
O(2) C(21) 3.310(4) ? . .
O(3) O(4) 2.252(3) ? . .
O(3) O(5) 3.172(4) ? . .
O(3) O(6) 2.979(4) ? . .
O(3) O(8) 3.425(3) ? . 1_545
O(3) C(1) 2.389(4) ? . .
O(3) C(2) 2.854(4) ? . .
O(3) C(4) 2.635(5) ? . .
O(3) C(5) 2.674(4) ? . .
O(3) C(9) 3.558(4) ? . 1_545
O(3) C(10) 3.342(4) ? . 1_545
O(3) C(28) 3.573(4) ? . .
O(4) S(1) 2.872(2) ? . .
O(4) O(3) 2.252(3) ? . .
O(4) C(1) 2.344(4) ? . .
O(4) C(2) 3.596(4) ? . .
O(5) S(2) 3.307(3) ? . .
O(5) O(3) 3.172(4) ? . .
O(5) O(6) 2.238(3) ? . .
O(5) C(1) 3.367(4) ? . .
O(5) C(2) 2.389(4) ? . .
O(5) C(6) 2.630(4) ? . .
O(5) C(22) 3.358(4) ? . 2_755
O(5) C(23) 3.469(4) ? . .
O(5) C(23) 3.120(5) ? . 2_755
O(5) C(28) 3.287(4) ? . .
O(6) S(2) 3.447(2) ? . .
O(6) O(3) 2.979(4) ? . .
O(6) O(5) 2.238(3) ? . .
O(6) C(1) 3.177(3) ? . .
O(6) C(2) 2.351(3) ? . .
O(6) C(3) 3.406(4) ? . .
O(6) C(26) 3.428(5) ? . 1_455
O(7) O(8) 2.250(3) ? . .
O(7) O(9) 2.952(3) ? . .
O(7) O(10) 3.454(3) ? . .
O(7) C(7) 2.382(4) ? . .
O(7) C(8) 2.908(4) ? . .
O(7) C(10) 2.668(4) ? . .
O(7) C(10) 3.555(5) ? . 2_765
O(7) C(11) 2.786(4) ? . .
O(7) C(28) 3.316(4) ? . 1_565
O(8) S(3) 2.928(2) ? . .
O(8) O(3) 3.425(3) ? . 1_565
O(8) O(7) 2.250(3) ? . .
O(8) C(6) 3.382(4) ? . 2_655
O(8) C(7) 2.343(4) ? . .
O(8) C(8) 3.577(4) ? . .
O(9) O(7) 2.952(3) ? . .
O(9) O(10) 2.249(3) ? . .
O(9) C(7) 3.118(4) ? . .
O(9) C(8) 2.403(4) ? . .
O(9) C(9) 3.193(4) ? . .
O(9) C(10) 3.161(4) ? . 2_765
O(9) C(12) 2.652(4) ? . .
O(9) C(23) 3.300(4) ? . .
O(10) S(4) 3.112(2) ? . .
O(10) O(7) 3.454(3) ? . .
O(10) O(9) 2.249(3) ? . .
O(10) C(7) 3.441(3) ? . .
O(10) C(8) 2.351(3) ? . .
O(10) C(18) 3.273(5) ? . 2_766
N(1) C(23) 2.549(5) ? . .
N(1) C(25) 2.566(5) ? . .
N(1) C(27) 2.547(6) ? . .
N(1) C(29) 2.575(5) ? . .
C(1) Mo(1) 3.427(3) ? . .
C(1) S(2) 2.706(3) ? . .
C(1) O(3) 2.389(4) ? . .
C(1) O(4) 2.344(4) ? . .
C(1) O(5) 3.367(4) ? . .
C(1) O(6) 3.177(3) ? . .
C(1) C(5) 2.524(4) ? . .
C(1) C(26) 3.511(4) ? . 1_455
C(2) Mo(1) 3.424(3) ? . .
C(2) S(1) 2.701(3) ? . .
C(2) O(3) 2.854(4) ? . .
C(2) O(4) 3.596(4) ? . .
C(2) O(5) 2.389(4) ? . .
C(2) O(6) 2.351(3) ? . .
C(2) C(3) 2.463(5) ? . .
C(2) C(26) 3.522(4) ? . 1_455
C(3) S(1) 2.803(3) ? . .
C(3) O(6) 3.406(4) ? . .
C(3) C(2) 2.463(5) ? . .
C(3) C(4) 2.349(6) ? . .
C(3) C(5) 2.944(5) ? . .
C(3) C(24) 3.542(5) ? . .
C(4) O(3) 2.635(5) ? . .
C(4) C(3) 2.349(6) ? . .
C(5) S(2) 2.706(3) ? . .
C(5) O(3) 2.674(4) ? . .
C(5) C(1) 2.524(4) ? . .
C(5) C(3) 2.944(5) ? . .
C(5) C(6) 2.347(4) ? . .
C(6) S(3) 3.559(3) ? . 2_655
C(6) O(5) 2.630(4) ? . .
C(6) O(8) 3.382(4) ? . 2_655
C(6) C(5) 2.347(4) ? . .
C(7) Mo(1) 3.412(3) ? . .
C(7) S(2) 3.595(2) ? . .
C(7) S(4) 2.693(3) ? . .
C(7) O(7) 2.382(4) ? . .
C(7) O(8) 2.343(4) ? . .
C(7) O(9) 3.118(4) ? . .
C(7) O(10) 3.441(3) ? . .
C(7) C(11) 2.530(4) ? . .
C(8) Mo(1) 3.447(3) ? . .
C(8) S(3) 2.684(3) ? . .
C(8) O(7) 2.908(4) ? . .
C(8) O(8) 3.577(4) ? . .
C(8) O(9) 2.403(4) ? . .
C(8) O(10) 2.351(3) ? . .
C(8) C(9) 2.486(4) ? . .
C(9) S(3) 2.774(3) ? . .
C(9) O(3) 3.558(4) ? . 1_565
C(9) O(9) 3.193(4) ? . .
C(9) C(8) 2.486(4) ? . .
C(9) C(10) 2.371(5) ? . .
C(9) C(11) 2.948(4) ? . .
C(10) O(3) 3.342(4) ? . 1_565
C(10) O(7) 2.668(4) ? . .
C(10) O(7) 3.555(5) ? . 2_765
C(10) O(9) 3.161(4) ? . 2_765
C(10) C(9) 2.371(5) ? . .
C(11) S(4) 2.729(3) ? . .
C(11) O(7) 2.786(4) ? . .
C(11) C(7) 2.530(4) ? . .
C(11) C(9) 2.948(4) ? . .
C(11) C(12) 2.343(4) ? . .
C(12) O(9) 2.652(4) ? . .
C(12) C(11) 2.343(4) ? . .
C(13) O(2) 2.866(4) ? . .
C(13) C(16) 3.224(4) ? . .
C(13) C(19) 3.081(5) ? . .
C(13) C(20) 3.412(5) ? . .
C(14) Si(1) 2.886(3) ? . .
C(14) O(1) 3.561(5) ? . .
C(14) O(2) 3.399(4) ? . .
C(14) C(15) 2.526(6) ? . .
C(14) C(17) 3.516(5) ? . .
C(15) Si(1) 2.880(4) ? . .
C(15) C(14) 2.526(6) ? . .
C(15) C(19) 3.436(6) ? . .
C(16) O(2) 2.824(3) ? . .
C(16) C(13) 3.224(4) ? . .
C(16) C(19) 3.095(5) ? . .
C(16) C(21) 3.453(6) ? . .
C(17) Si(1) 2.863(4) ? . .
C(17) O(2) 3.241(4) ? . .
C(17) C(14) 3.516(5) ? . .
C(17) C(18) 2.525(6) ? . .
C(18) Si(1) 2.872(4) ? . .
C(18) O(10) 3.273(5) ? . 2_766
C(18) C(17) 2.525(6) ? . .
C(18) C(19) 3.547(6) ? . .
C(19) O(2) 2.855(4) ? . .
C(19) C(13) 3.081(5) ? . .
C(19) C(15) 3.436(6) ? . .
C(19) C(16) 3.095(5) ? . .
C(19) C(18) 3.547(6) ? . .
C(20) Si(1) 2.837(4) ? . .
C(20) O(2) 3.361(5) ? . .
C(20) C(13) 3.412(5) ? . .
C(20) C(21) 2.513(5) ? . .
C(21) Si(1) 2.835(4) ? . .
C(21) O(2) 3.310(4) ? . .
C(21) C(16) 3.453(6) ? . .
C(21) C(20) 2.513(5) ? . .
C(22) O(1) 3.452(3) ? . 1_655
C(22) O(5) 3.358(4) ? . 2_755
C(22) C(24) 2.495(5) ? . .
C(22) C(25) 3.019(5) ? . .
C(22) C(26) 2.440(5) ? . .
C(22) C(28) 2.510(4) ? . .
C(22) C(29) 3.065(5) ? . .
C(23) O(5) 3.469(4) ? . .
C(23) O(5) 3.120(5) ? . 2_755
C(23) O(9) 3.300(4) ? . .
C(23) N(1) 2.549(5) ? . .
C(23) C(24) 2.978(6) ? . .
C(23) C(25) 3.525(6) ? . .
C(23) C(28) 3.050(5) ? . .
C(24) C(3) 3.542(5) ? . .
C(24) C(22) 2.495(5) ? . .
C(24) C(23) 2.978(6) ? . .
C(24) C(26) 2.490(6) ? . .
C(24) C(27) 3.038(7) ? . .
C(24) C(28) 2.431(5) ? . .
C(25) O(1) 3.463(5) ? . 1_655
C(25) N(1) 2.566(5) ? . .
C(25) C(22) 3.019(5) ? . .
C(25) C(23) 3.525(6) ? . .
C(25) C(26) 3.062(6) ? . .
C(26) O(6) 3.428(5) ? . 1_655
C(26) C(1) 3.511(4) ? . 1_655
C(26) C(2) 3.522(4) ? . 1_655
C(26) C(22) 2.440(5) ? . .
C(26) C(24) 2.490(6) ? . .
C(26) C(25) 3.062(6) ? . .
C(26) C(28) 2.504(4) ? . .
C(26) C(29) 3.041(6) ? . .
C(27) N(1) 2.547(6) ? . .
C(27) C(24) 3.038(7) ? . .
C(27) C(28) 3.025(6) ? . .
C(27) C(29) 3.599(7) ? . .
C(28) O(3) 3.573(4) ? . .
C(28) O(5) 3.287(4) ? . .
C(28) O(7) 3.316(4) ? . 1_545
C(28) C(22) 2.510(4) ? . .
C(28) C(23) 3.050(5) ? . .
C(28) C(24) 2.431(5) ? . .
C(28) C(26) 2.504(4) ? . .
C(28) C(27) 3.025(6) ? . .
C(29) N(1) 2.575(5) ? . .
C(29) C(22) 3.065(5) ? . .
C(29) C(26) 3.041(6) ? . .
C(29) C(27) 3.599(7) ? . .
S(1) H(30) 2.913 ? . .
S(1) H(39) 3.387 ? . .
S(1) H(45) 3.214 ? . 1_455
S(2) H(4) 2.801 ? . 2_655
S(2) H(38) 3.289 ? . .
S(2) H(44) 3.566 ? . 1_455
S(2) H(51) 3.408 ? . 2_755
S(3) H(1) 3.272 ? . 1_565
S(3) H(3) 3.433 ? . 1_565
S(3) H(4) 3.063 ? . 2_655
S(3) H(5) 3.249 ? . 2_655
S(3) H(10) 3.058 ? . 1_455
S(3) H(12) 3.447 ? . 1_455
S(3) H(21) 3.563 ? . .
S(4) H(25) 3.341 ? . 2_766
S(4) H(37) 3.594 ? . .
S(4) H(38) 3.429 ? . .
S(4) H(42) 3.424 ? . .
Si(1) H(13) 2.355 ? . .
Si(1) H(14) 3.265 ? . .
Si(1) H(16) 2.822 ? . .
Si(1) H(17) 3.259 ? . .
Si(1) H(19) 2.799 ? . .
Si(1) H(20) 2.340 ? . .
Si(1) H(21) 3.243 ? . .
Si(1) H(23) 2.797 ? . .
Si(1) H(24) 3.263 ? . .
Si(1) H(26) 2.804 ? . .
Si(1) H(27) 2.350 ? . .
Si(1) H(28) 3.214 ? . .
Si(1) H(30) 2.772 ? . .
Si(1) H(31) 3.214 ? . .
Si(1) H(33) 2.766 ? . .
O(1) H(10) 2.818 ? . 1_455
O(1) H(16) 2.716 ? . .
O(1) H(34) 2.513 ? . 1_455
O(1) H(41) 3.577 ? . 1_455
O(1) H(43) 2.594 ? . 1_455
O(1) H(45) 3.064 ? . 1_455
O(2) H(13) 2.945 ? . .
O(2) H(16) 2.922 ? . .
O(2) H(20) 2.944 ? . .
O(2) H(21) 3.177 ? . .
O(2) H(23) 3.109 ? . .
O(2) H(30) 2.876 ? . .
O(2) H(31) 3.243 ? . .
O(2) H(33) 3.192 ? . .
O(3) H(1) 2.949 ? . .
O(3) H(2) 3.495 ? . .
O(3) H(3) 2.280 ? . .
O(3) H(6) 3.538 ? . .
O(3) H(7) 2.580 ? . 1_545
O(3) H(39) 3.407 ? . .
O(3) H(47) 3.309 ? . 1_455
O(3) H(49) 3.182 ? . .
O(3) H(50) 3.073 ? . .
O(4) H(1) 1.981 ? . .
O(4) H(2) 1.980 ? . .
O(4) H(3) 1.971 ? . .
O(4) H(18) 3.251 ? . 2_656
O(4) H(32) 3.236 ? . 2_756
O(4) H(39) 3.238 ? . .
O(4) H(40) 3.117 ? . .
O(5) H(4) 2.922 ? . .
O(5) H(5) 3.498 ? . .
O(5) H(6) 2.300 ? . .
O(5) H(7) 3.308 ? . 1_545
O(5) H(35) 2.722 ? . 2_755
O(5) H(36) 2.880 ? . .
O(5) H(36) 2.611 ? . 2_755
O(5) H(37) 3.079 ? . 2_755
O(5) H(38) 3.194 ? . .
O(5) H(50) 2.369 ? . .
O(5) H(51) 3.386 ? . .
O(5) H(51) 3.380 ? . 2_755
O(6) H(4) 1.987 ? . .
O(6) H(5) 1.988 ? . .
O(6) H(6) 1.984 ? . .
O(6) H(7) 3.460 ? . 1_545
O(6) H(44) 2.513 ? . 1_455
O(6) H(47) 3.457 ? . 1_455
O(6) H(53) 2.811 ? . 1_455
O(7) H(3) 2.928 ? . 1_565
O(7) H(7) 2.987 ? . .
O(7) H(8) 3.525 ? . .
O(7) H(8) 3.326 ? . 2_765
O(7) H(9) 2.333 ? . .
O(7) H(9) 2.930 ? . 2_765
O(7) H(48) 2.754 ? . 1_565
O(7) H(49) 2.435 ? . 1_565
O(7) H(52) 3.126 ? . 1_565
O(8) H(3) 3.464 ? . 1_565
O(8) H(4) 3.589 ? . 2_655
O(8) H(5) 2.475 ? . 2_655
O(8) H(7) 1.982 ? . .
O(8) H(8) 1.992 ? . .
O(8) H(9) 1.992 ? . .
O(8) H(52) 2.937 ? . 2_755
O(8) H(53) 3.500 ? . 2_755
O(9) H(6) 3.078 ? . 2_755
O(9) H(7) 3.261 ? . 2_765
O(9) H(8) 2.817 ? . 2_765
O(9) H(9) 2.895 ? . 2_765
O(9) H(10) 3.004 ? . .
O(9) H(11) 3.495 ? . .
O(9) H(12) 2.289 ? . .
O(9) H(37) 2.353 ? . .
O(9) H(52) 3.446 ? . 2_755
O(10) H(10) 1.983 ? . .
O(10) H(11) 1.982 ? . .
O(10) H(12) 1.981 ? . .
O(10) H(24) 3.055 ? . 2_766
O(10) H(25) 3.203 ? . 2_766
O(10) H(26) 3.015 ? . 2_766
O(10) H(48) 3.439 ? . 1_565
N(1) H(34) 2.039 ? . .
N(1) H(35) 2.034 ? . .
N(1) H(36) 2.958 ? . .
N(1) H(37) 3.307 ? . .
N(1) H(38) 2.554 ? . .
N(1) H(39) 2.014 ? . .
N(1) H(40) 2.014 ? . .
N(1) H(41) 2.975 ? . .
N(1) H(42) 3.316 ? . .
N(1) H(43) 2.597 ? . .
N(1) H(44) 2.020 ? . .
N(1) H(45) 2.010 ? . .
N(1) H(46) 2.949 ? . .
N(1) H(47) 3.308 ? . .
N(1) H(48) 2.561 ? . .
N(1) H(49) 2.036 ? . .
N(1) H(50) 2.035 ? . .
N(1) H(51) 2.984 ? . .
N(1) H(52) 3.329 ? . .
N(1) H(53) 2.587 ? . .
C(1) H(38) 3.495 ? . .
C(1) H(39) 2.815 ? . .
C(1) H(44) 3.215 ? . 1_455
C(1) H(45) 3.110 ? . 1_455
C(1) H(47) 3.341 ? . 1_455
C(2) H(38) 3.125 ? . .
C(2) H(39) 3.214 ? . .
C(2) H(44) 2.941 ? . 1_455
C(2) H(45) 3.262 ? . 1_455
C(2) H(50) 3.473 ? . .
C(3) H(1) 2.772 ? . .
C(3) H(2) 3.098 ? . .
C(3) H(3) 2.402 ? . .
C(3) H(39) 2.929 ? . .
C(3) H(40) 3.273 ? . .
C(3) H(47) 3.110 ? . 1_455
C(3) H(50) 3.452 ? . .
C(4) H(11) 3.529 ? . 1_445
C(4) H(21) 2.982 ? . 1_545
C(4) H(32) 3.088 ? . 2_756
C(4) H(40) 3.392 ? . .
C(5) H(4) 2.770 ? . .
C(5) H(5) 3.093 ? . .
C(5) H(6) 2.408 ? . .
C(5) H(7) 3.472 ? . 1_545
C(5) H(35) 3.381 ? . 2_755
C(5) H(38) 3.560 ? . .
C(5) H(44) 3.228 ? . 1_455
C(5) H(50) 3.051 ? . .
C(6) H(7) 3.106 ? . 1_545
C(6) H(35) 3.513 ? . 2_755
C(6) H(53) 3.192 ? . 1_455
C(7) H(3) 3.027 ? . 1_565
C(8) H(37) 3.300 ? . .
C(9) H(3) 2.832 ? . 1_565
C(9) H(5) 3.587 ? . 2_655
C(9) H(7) 2.790 ? . .
C(9) H(8) 3.115 ? . .
C(9) H(9) 2.440 ? . .
C(9) H(9) 3.382 ? . 2_765
C(9) H(49) 3.410 ? . 1_565
C(9) H(52) 3.146 ? . 2_755
C(10) H(5) 3.179 ? . 2_655
C(10) H(6) 3.135 ? . 1_565
C(10) H(9) 3.572 ? . 2_765
C(10) H(52) 3.350 ? . 1_565
C(10) H(52) 3.357 ? . 2_755
C(11) H(10) 2.768 ? . .
C(11) H(11) 3.090 ? . .
C(11) H(12) 2.402 ? . .
C(11) H(37) 2.890 ? . .
C(12) H(1) 3.280 ? . 1_665
C(12) H(24) 3.369 ? . 2_766
C(12) H(47) 3.221 ? . 1_565
C(13) H(14) 2.049 ? . .
C(13) H(15) 2.066 ? . .
C(13) H(16) 2.059 ? . .
C(13) H(17) 2.054 ? . .
C(13) H(18) 2.065 ? . .
C(13) H(19) 2.039 ? . .
C(13) H(23) 3.216 ? . .
C(13) H(27) 3.245 ? . .
C(13) H(28) 3.298 ? . .
C(13) H(28) 3.394 ? . 2_656
C(13) H(30) 3.244 ? . .
C(14) H(13) 2.014 ? . .
C(14) H(17) 3.257 ? . .
C(14) H(18) 2.506 ? . .
C(14) H(19) 2.990 ? . .
C(14) H(22) 3.204 ? . 2_666
C(14) H(23) 2.701 ? . .
C(14) H(28) 3.336 ? . 2_656
C(14) H(31) 3.516 ? . 1_455
C(14) H(41) 3.447 ? . 1_455
C(14) H(42) 3.501 ? . 1_455
C(14) H(43) 3.405 ? . 1_455
C(15) H(13) 2.010 ? . .
C(15) H(13) 3.586 ? . 2_656
C(15) H(14) 2.559 ? . .
C(15) H(15) 2.872 ? . .
C(15) H(16) 3.314 ? . .
C(15) H(24) 3.490 ? . .
C(15) H(26) 3.360 ? . .
C(15) H(27) 3.168 ? . .
C(15) H(28) 3.335 ? . .
C(15) H(30) 3.420 ? . 2_656
C(15) H(46) 3.108 ? . 2_756
C(16) H(14) 3.583 ? . .
C(16) H(16) 3.466 ? . .
C(16) H(19) 3.347 ? . .
C(16) H(20) 3.463 ? . 2_766
C(16) H(21) 2.045 ? . .
C(16) H(22) 2.048 ? . .
C(16) H(23) 2.045 ? . .
C(16) H(24) 2.063 ? . .
C(16) H(25) 2.047 ? . .
C(16) H(26) 2.046 ? . .
C(16) H(27) 3.229 ? . .
C(16) H(33) 2.877 ? . .
C(16) H(33) 3.432 ? . 2_766
C(17) H(1) 3.171 ? . 1_565
C(17) H(2) 3.471 ? . 1_565
C(17) H(14) 3.333 ? . .
C(17) H(14) 3.191 ? . 2_666
C(17) H(16) 3.078 ? . .
C(17) H(20) 2.002 ? . .
C(17) H(24) 2.592 ? . .
C(17) H(24) 3.551 ? . 2_666
C(17) H(25) 2.858 ? . .
C(17) H(26) 3.310 ? . .
C(17) H(33) 3.482 ? . 2_766
C(18) H(14) 3.542 ? . 2_666
C(18) H(19) 2.932 ? . .
C(18) H(20) 2.018 ? . .
C(18) H(20) 3.475 ? . 2_766
C(18) H(21) 3.252 ? . .
C(18) H(22) 2.497 ? . .
C(18) H(23) 2.999 ? . .
C(18) H(27) 3.247 ? . .
C(18) H(33) 3.519 ? . .
C(18) H(33) 3.304 ? . 2_766
C(19) H(2) 3.497 ? . 2_756
C(19) H(13) 3.217 ? . .
C(19) H(17) 3.337 ? . .
C(19) H(19) 3.251 ? . .
C(19) H(20) 3.154 ? . .
C(19) H(26) 3.003 ? . .
C(19) H(28) 2.049 ? . .
C(19) H(29) 2.062 ? . .
C(19) H(30) 2.062 ? . .
C(19) H(31) 2.054 ? . .
C(19) H(32) 2.066 ? . .
C(19) H(33) 2.066 ? . .
C(20) H(13) 3.107 ? . .
C(20) H(13) 3.510 ? . 2_656
C(20) H(15) 3.227 ? . 2_656
C(20) H(17) 3.354 ? . .
C(20) H(18) 3.585 ? . 2_656
C(20) H(27) 2.047 ? . .
C(20) H(29) 2.938 ? . 2_756
C(20) H(31) 2.513 ? . .
C(20) H(31) 3.456 ? . 2_756
C(20) H(32) 2.890 ? . .
C(20) H(33) 3.296 ? . .
C(20) H(41) 3.139 ? . 2_756
C(20) H(42) 3.428 ? . 2_756
C(21) H(2) 3.084 ? . 2_756
C(21) H(14) 3.585 ? . 1_655
C(21) H(15) 3.402 ? . 1_655
C(21) H(20) 3.063 ? . .
C(21) H(22) 3.503 ? . 2_766
C(21) H(25) 3.367 ? . 2_766
C(21) H(26) 3.566 ? . .
C(21) H(27) 2.037 ? . .
C(21) H(28) 3.259 ? . .
C(21) H(29) 2.491 ? . .
C(21) H(29) 3.334 ? . 2_756
C(21) H(30) 2.959 ? . .
C(22) H(4) 3.491 ? . 2_755
C(22) H(36) 2.028 ? . .
C(22) H(37) 2.028 ? . .
C(22) H(38) 2.009 ? . .
C(22) H(39) 2.676 ? . .
C(22) H(40) 3.304 ? . .
C(22) H(43) 2.577 ? . .
C(22) H(44) 2.576 ? . .
C(22) H(45) 2.586 ? . .
C(22) H(49) 3.317 ? . .
C(22) H(50) 2.663 ? . .
C(22) H(51) 3.027 ? . .
C(22) H(53) 3.023 ? . .
C(23) H(34) 2.009 ? . .
C(23) H(35) 1.999 ? . .
C(23) H(36) 3.528 ? . 2_755
C(23) H(39) 2.646 ? . .
C(23) H(43) 3.152 ? . .
C(23) H(50) 2.695 ? . .
C(23) H(51) 3.376 ? . .
C(23) H(51) 3.119 ? . 2_755
C(24) H(34) 2.711 ? . .
C(24) H(35) 3.298 ? . .
C(24) H(36) 3.582 ? . .
C(24) H(38) 2.502 ? . .
C(24) H(41) 2.054 ? . .
C(24) H(42) 2.060 ? . .
C(24) H(43) 2.057 ? . .
C(24) H(44) 3.297 ? . .
C(24) H(45) 2.654 ? . .
C(24) H(46) 2.998 ? . .
C(24) H(48) 2.987 ? . .
C(24) H(49) 2.564 ? . .
C(24) H(50) 2.580 ? . .
C(25) H(15) 2.955 ? . 1_655
C(25) H(16) 3.512 ? . 1_655
C(25) H(28) 2.978 ? . 2_756
C(25) H(34) 2.719 ? . .
C(25) H(38) 3.106 ? . .
C(25) H(39) 2.037 ? . .
C(25) H(40) 2.042 ? . .
C(25) H(45) 2.706 ? . .
C(25) H(46) 3.359 ? . .
C(26) H(34) 2.563 ? . .
C(26) H(35) 2.615 ? . .
C(26) H(39) 3.293 ? . .
C(26) H(40) 2.652 ? . .
C(26) H(41) 3.034 ? . .
C(26) H(43) 3.029 ? . .
C(26) H(46) 2.031 ? . .
C(26) H(47) 2.050 ? . .
C(26) H(48) 2.022 ? . .
C(26) H(49) 2.695 ? . .
C(26) H(50) 3.305 ? . .
C(26) H(53) 2.589 ? . .
C(27) H(11) 3.273 ? . 1_545
C(27) H(19) 3.528 ? . 2_756
C(27) H(40) 2.686 ? . .
C(27) H(41) 3.375 ? . .
C(27) H(44) 2.013 ? . .
C(27) H(45) 2.018 ? . .
C(27) H(49) 2.705 ? . .
C(27) H(53) 3.213 ? . .
C(28) H(9) 3.564 ? . 1_545
C(28) H(34) 3.320 ? . .
C(28) H(35) 2.651 ? . .
C(28) H(36) 3.003 ? . .
C(28) H(38) 3.013 ? . .
C(28) H(39) 2.549 ? . .
C(28) H(40) 2.586 ? . .
C(28) H(44) 2.689 ? . .
C(28) H(45) 3.308 ? . .
C(28) H(48) 2.565 ? . .
C(28) H(51) 2.031 ? . .
C(28) H(52) 2.037 ? . .
C(28) H(53) 2.015 ? . .
C(29) H(9) 3.326 ? . 1_545
C(29) H(35) 2.698 ? . .
C(29) H(36) 3.368 ? . .
C(29) H(36) 3.406 ? . 2_755
C(29) H(44) 2.720 ? . .
C(29) H(48) 3.207 ? . .
C(29) H(49) 2.009 ? . .
C(29) H(50) 2.003 ? . .
H(1) S(3) 3.272 ? . 1_545
H(1) O(3) 2.949 ? . .
H(1) O(4) 1.981 ? . .
H(1) C(3) 2.772 ? . .
H(1) C(12) 3.280 ? . 1_445
H(1) C(17) 3.171 ? . 1_545
H(1) H(2) 1.551 ? . .
H(1) H(3) 1.551 ? . .
H(1) H(10) 3.274 ? . 1_445
H(1) H(11) 2.664 ? . 1_445
H(1) H(12) 3.416 ? . 1_445
H(1) H(21) 2.407 ? . 1_545
H(1) H(22) 3.217 ? . 1_545
H(1) H(23) 3.510 ? . 1_545
H(1) H(32) 3.428 ? . 2_756
H(2) O(3) 3.495 ? . .
H(2) O(4) 1.980 ? . .
H(2) C(3) 3.098 ? . .
H(2) C(17) 3.471 ? . 1_545
H(2) C(19) 3.497 ? . 2_756
H(2) C(21) 3.084 ? . 2_756
H(2) H(1) 1.551 ? . .
H(2) H(3) 1.551 ? . .
H(2) H(21) 2.721 ? . 1_545
H(2) H(22) 3.397 ? . 1_545
H(2) H(26) 3.451 ? . 2_756
H(2) H(27) 2.913 ? . 2_756
H(2) H(32) 2.350 ? . 2_756
H(2) H(33) 3.239 ? . 2_756
H(2) H(40) 3.334 ? . .
H(3) S(3) 3.433 ? . 1_545
H(3) O(3) 2.280 ? . .
H(3) O(4) 1.971 ? . .
H(3) O(7) 2.928 ? . 1_545
H(3) O(8) 3.464 ? . 1_545
H(3) C(3) 2.402 ? . .
H(3) C(7) 3.027 ? . 1_545
H(3) C(9) 2.832 ? . 1_545
H(3) H(1) 1.551 ? . .
H(3) H(2) 1.551 ? . .
H(3) H(21) 3.524 ? . 1_545
H(3) H(40) 3.134 ? . .
H(3) H(49) 3.331 ? . .
H(4) S(2) 2.801 ? . 2_655
H(4) S(3) 3.063 ? . 2_655
H(4) O(5) 2.922 ? . .
H(4) O(6) 1.987 ? . .
H(4) O(8) 3.589 ? . 2_655
H(4) C(5) 2.770 ? . .
H(4) C(22) 3.491 ? . 2_755
H(4) H(5) 1.551 ? . .
H(4) H(6) 1.551 ? . .
H(4) H(34) 3.195 ? . 2_755
H(4) H(35) 2.979 ? . 2_755
H(4) H(53) 3.258 ? . 1_455
H(5) S(3) 3.249 ? . 2_655
H(5) O(5) 3.498 ? . .
H(5) O(6) 1.988 ? . .
H(5) O(8) 2.475 ? . 2_655
H(5) C(5) 3.093 ? . .
H(5) C(9) 3.587 ? . 2_655
H(5) C(10) 3.179 ? . 2_655
H(5) H(4) 1.551 ? . .
H(5) H(6) 1.551 ? . .
H(5) H(7) 3.195 ? . 1_545
H(5) H(8) 2.887 ? . 2_655
H(5) H(52) 3.557 ? . 1_455
H(5) H(53) 2.933 ? . 1_455
H(6) O(3) 3.538 ? . .
H(6) O(5) 2.300 ? . .
H(6) O(6) 1.984 ? . .
H(6) O(9) 3.078 ? . 2_755
H(6) C(5) 2.408 ? . .
H(6) C(10) 3.135 ? . 1_545
H(6) H(4) 1.551 ? . .
H(6) H(5) 1.551 ? . .
H(6) H(7) 2.416 ? . 1_545
H(6) H(8) 3.079 ? . 1_545
H(6) H(9) 3.548 ? . 1_545
H(6) H(12) 3.512 ? . 2_755
H(6) H(35) 3.409 ? . 2_755
H(6) H(37) 3.220 ? . 2_755
H(7) O(3) 2.580 ? . 1_565
H(7) O(5) 3.308 ? . 1_565
H(7) O(6) 3.460 ? . 1_565
H(7) O(7) 2.987 ? . .
H(7) O(8) 1.982 ? . .
H(7) O(9) 3.261 ? . 2_765
H(7) C(5) 3.472 ? . 1_565
H(7) C(6) 3.106 ? . 1_565
H(7) C(9) 2.790 ? . .
H(7) H(5) 3.195 ? . 1_565
H(7) H(6) 2.416 ? . 1_565
H(7) H(8) 1.551 ? . .
H(7) H(9) 1.551 ? . .
H(7) H(49) 3.356 ? . 1_565
H(7) H(50) 3.399 ? . 1_565
H(7) H(52) 3.404 ? . 1_565
H(8) O(7) 3.525 ? . .
H(8) O(7) 3.326 ? . 2_765
H(8) O(8) 1.992 ? . .
H(8) O(9) 2.817 ? . 2_765
H(8) C(9) 3.115 ? . .
H(8) H(5) 2.887 ? . 2_655
H(8) H(6) 3.079 ? . 1_565
H(8) H(7) 1.551 ? . .
H(8) H(9) 1.551 ? . .
H(8) H(12) 3.125 ? . 2_765
H(8) H(52) 3.287 ? . 2_755
H(9) O(7) 2.333 ? . .
H(9) O(7) 2.930 ? . 2_765
H(9) O(8) 1.992 ? . .
H(9) O(9) 2.895 ? . 2_765
H(9) C(9) 2.440 ? . .
H(9) C(9) 3.382 ? . 2_765
H(9) C(10) 3.572 ? . 2_765
H(9) C(28) 3.564 ? . 1_565
H(9) C(29) 3.326 ? . 1_565
H(9) H(6) 3.548 ? . 1_565
H(9) H(7) 1.551 ? . .
H(9) H(8) 1.551 ? . .
H(9) H(9) 2.816 ? . 2_765
H(9) H(49) 3.137 ? . 1_565
H(9) H(50) 3.598 ? . 1_565
H(9) H(52) 2.516 ? . 1_565
H(9) H(52) 3.231 ? . 2_755
H(10) S(3) 3.058 ? . 1_655
H(10) O(1) 2.818 ? . 1_655
H(10) O(9) 3.004 ? . .
H(10) O(10) 1.983 ? . .
H(10) C(11) 2.768 ? . .
H(10) H(1) 3.274 ? . 1_665
H(10) H(11) 1.551 ? . .
H(10) H(12) 1.551 ? . .
H(10) H(16) 3.276 ? . 1_655
H(10) H(21) 3.384 ? . 1_655
H(10) H(23) 3.076 ? . 1_655
H(10) H(24) 3.407 ? . 2_766
H(11) O(9) 3.495 ? . .
H(11) O(10) 1.982 ? . .
H(11) C(4) 3.529 ? . 1_665
H(11) C(11) 3.090 ? . .
H(11) C(27) 3.273 ? . 1_565
H(11) H(1) 2.664 ? . 1_665
H(11) H(10) 1.551 ? . .
H(11) H(12) 1.551 ? . .
H(11) H(19) 3.143 ? . 2_766
H(11) H(21) 3.485 ? . 1_655
H(11) H(23) 3.408 ? . 1_655
H(11) H(24) 3.064 ? . 2_766
H(11) H(26) 3.451 ? . 2_766
H(11) H(46) 3.148 ? . 1_565
H(11) H(47) 2.756 ? . 1_565
H(11) H(48) 3.410 ? . 1_565
H(12) S(3) 3.447 ? . 1_655
H(12) O(9) 2.289 ? . .
H(12) O(10) 1.981 ? . .
H(12) C(11) 2.402 ? . .
H(12) H(1) 3.416 ? . 1_665
H(12) H(6) 3.512 ? . 2_755
H(12) H(8) 3.125 ? . 2_765
H(12) H(10) 1.551 ? . .
H(12) H(11) 1.551 ? . .
H(12) H(47) 2.982 ? . 1_565
H(12) H(48) 3.481 ? . 1_565
H(13) Si(1) 2.355 ? . .
H(13) O(2) 2.945 ? . .
H(13) C(14) 2.014 ? . .
H(13) C(15) 2.010 ? . .
H(13) C(15) 3.586 ? . 2_656
H(13) C(19) 3.217 ? . .
H(13) C(20) 3.107 ? . .
H(13) C(20) 3.510 ? . 2_656
H(13) H(13) 2.949 ? . 2_656
H(13) H(14) 2.742 ? . .
H(13) H(15) 2.183 ? . .
H(13) H(16) 2.453 ? . .
H(13) H(17) 2.151 ? . .
H(13) H(17) 2.852 ? . 2_656
H(13) H(18) 2.499 ? . .
H(13) H(19) 2.717 ? . .
H(13) H(27) 3.509 ? . .
H(13) H(28) 2.943 ? . .
H(13) H(28) 2.797 ? . 2_656
H(13) H(30) 2.768 ? . .
H(13) H(30) 3.368 ? . 2_656
H(13) H(41) 3.325 ? . 1_455
H(14) Si(1) 3.265 ? . .
H(14) C(13) 2.049 ? . .
H(14) C(15) 2.559 ? . .
H(14) C(16) 3.583 ? . .
H(14) C(17) 3.333 ? . .
H(14) C(17) 3.191 ? . 2_666
H(14) C(18) 3.542 ? . 2_666
H(14) C(21) 3.585 ? . 1_455
H(14) H(13) 2.742 ? . .
H(14) H(15) 1.551 ? . .
H(14) H(16) 1.551 ? . .
H(14) H(17) 3.436 ? . .
H(14) H(18) 2.354 ? . .
H(14) H(19) 2.818 ? . .
H(14) H(22) 2.257 ? . 2_666
H(14) H(23) 2.541 ? . .
H(14) H(23) 3.508 ? . 2_666
H(14) H(24) 3.390 ? . .
H(14) H(24) 3.026 ? . 2_666
H(14) H(25) 3.352 ? . 2_666
H(14) H(31) 3.366 ? . 1_455
H(14) H(32) 3.289 ? . 1_455
H(14) H(33) 3.516 ? . 1_455
H(15) C(13) 2.066 ? . .
H(15) C(15) 2.872 ? . .
H(15) C(20) 3.227 ? . 2_656
H(15) C(21) 3.402 ? . 1_455
H(15) C(25) 2.955 ? . 1_455
H(15) H(13) 2.183 ? . .
H(15) H(14) 1.551 ? . .
H(15) H(16) 1.551 ? . .
H(15) H(17) 3.461 ? . .
H(15) H(18) 2.646 ? . .
H(15) H(19) 3.533 ? . .
H(15) H(22) 3.588 ? . 2_666
H(15) H(23) 3.573 ? . .
H(15) H(28) 2.572 ? . 2_656
H(15) H(29) 3.271 ? . 2_656
H(15) H(30) 3.372 ? . 2_656
H(15) H(31) 2.812 ? . 1_455
H(15) H(32) 3.284 ? . 1_455
H(15) H(41) 2.765 ? . 1_455
H(15) H(42) 2.687 ? . 1_455
H(15) H(43) 2.912 ? . 1_455
H(16) Si(1) 2.822 ? . .
H(16) O(1) 2.716 ? . .
H(16) O(2) 2.922 ? . .
H(16) C(13) 2.059 ? . .
H(16) C(15) 3.314 ? . .
H(16) C(16) 3.466 ? . .
H(16) C(17) 3.078 ? . .
H(16) C(25) 3.512 ? . 1_455
H(16) H(10) 3.276 ? . 1_455
H(16) H(13) 2.453 ? . .
H(16) H(14) 1.551 ? . .
H(16) H(15) 1.551 ? . .
H(16) H(18) 3.418 ? . .
H(16) H(21) 3.501 ? . .
H(16) H(23) 2.211 ? . .
H(16) H(24) 3.490 ? . 2_666
H(16) H(41) 3.443 ? . 1_455
H(16) H(42) 3.510 ? . 1_455
H(16) H(43) 3.032 ? . 1_455
H(17) Si(1) 3.259 ? . .
H(17) C(13) 2.054 ? . .
H(17) C(14) 3.257 ? . .
H(17) C(19) 3.337 ? . .
H(17) C(20) 3.354 ? . .
H(17) H(13) 2.151 ? . .
H(17) H(13) 2.852 ? . 2_656
H(17) H(14) 3.436 ? . .
H(17) H(15) 3.461 ? . .
H(17) H(18) 1.551 ? . .
H(17) H(19) 1.551 ? . .
H(17) H(27) 3.025 ? . .
H(17) H(28) 2.723 ? . .
H(17) H(30) 3.177 ? . 2_656
H(17) H(41) 2.924 ? . 2_756
H(17) H(46) 2.795 ? . 2_756
H(18) O(4) 3.251 ? . 2_656
H(18) C(13) 2.065 ? . .
H(18) C(14) 2.506 ? . .
H(18) C(20) 3.585 ? . 2_656
H(18) H(13) 2.499 ? . .
H(18) H(14) 2.354 ? . .
H(18) H(15) 2.646 ? . .
H(18) H(16) 3.418 ? . .
H(18) H(17) 1.551 ? . .
H(18) H(19) 1.551 ? . .
H(18) H(22) 3.376 ? . 2_666
H(18) H(28) 3.427 ? . 2_656
H(18) H(30) 2.993 ? . 2_656
H(18) H(32) 3.259 ? . 1_455
H(18) H(46) 3.432 ? . 2_756
H(19) Si(1) 2.799 ? . .
H(19) C(13) 2.039 ? . .
H(19) C(14) 2.990 ? . .
H(19) C(16) 3.347 ? . .
H(19) C(18) 2.932 ? . .
H(19) C(19) 3.251 ? . .
H(19) C(27) 3.528 ? . 2_756
H(19) H(11) 3.143 ? . 2_766
H(19) H(13) 2.717 ? . .
H(19) H(14) 2.818 ? . .
H(19) H(15) 3.533 ? . .
H(19) H(17) 1.551 ? . .
H(19) H(18) 1.551 ? . .
H(19) H(24) 2.717 ? . .
H(19) H(26) 2.512 ? . .
H(19) H(27) 2.805 ? . .
H(19) H(28) 3.574 ? . .
H(19) H(46) 2.659 ? . 2_756
H(20) Si(1) 2.340 ? . .
H(20) O(2) 2.944 ? . .
H(20) C(16) 3.463 ? . 2_766
H(20) C(17) 2.002 ? . .
H(20) C(18) 2.018 ? . .
H(20) C(18) 3.475 ? . 2_766
H(20) C(19) 3.154 ? . .
H(20) C(21) 3.063 ? . .
H(20) H(20) 2.676 ? . 2_766
H(20) H(21) 2.134 ? . .
H(20) H(22) 2.487 ? . .
H(20) H(23) 2.717 ? . .
H(20) H(24) 2.763 ? . .
H(20) H(25) 2.177 ? . .
H(20) H(25) 2.858 ? . 2_766
H(20) H(26) 2.440 ? . .
H(20) H(27) 3.379 ? . .
H(20) H(33) 2.300 ? . .
H(20) H(33) 3.005 ? . 2_766
H(21) S(3) 3.563 ? . .
H(21) Si(1) 3.243 ? . .
H(21) O(2) 3.177 ? . .
H(21) C(4) 2.982 ? . 1_565
H(21) C(16) 2.045 ? . .
H(21) C(18) 3.252 ? . .
H(21) H(1) 2.407 ? . 1_565
H(21) H(2) 2.721 ? . 1_565
H(21) H(3) 3.524 ? . 1_565
H(21) H(10) 3.384 ? . 1_455
H(21) H(11) 3.485 ? . 1_455
H(21) H(16) 3.501 ? . .
H(21) H(20) 2.134 ? . .
H(21) H(22) 1.551 ? . .
H(21) H(23) 1.551 ? . .
H(21) H(24) 3.465 ? . .
H(21) H(25) 3.439 ? . .
H(21) H(32) 3.488 ? . 2_766
H(21) H(33) 3.469 ? . 2_766
H(22) C(14) 3.204 ? . 2_666
H(22) C(16) 2.048 ? . .
H(22) C(18) 2.497 ? . .
H(22) C(21) 3.503 ? . 2_766
H(22) H(1) 3.217 ? . 1_565
H(22) H(2) 3.397 ? . 1_565
H(22) H(14) 2.257 ? . 2_666
H(22) H(15) 3.588 ? . 2_666
H(22) H(18) 3.376 ? . 2_666
H(22) H(20) 2.487 ? . .
H(22) H(21) 1.551 ? . .
H(22) H(23) 1.551 ? . .
H(22) H(23) 3.498 ? . 2_666
H(22) H(24) 2.381 ? . .
H(22) H(24) 3.295 ? . 2_666
H(22) H(25) 2.623 ? . .
H(22) H(26) 3.410 ? . .
H(22) H(32) 3.138 ? . 2_766
H(22) H(33) 3.053 ? . 2_766
H(23) Si(1) 2.797 ? . .
H(23) O(2) 3.109 ? . .
H(23) C(13) 3.216 ? . .
H(23) C(14) 2.701 ? . .
H(23) C(16) 2.045 ? . .
H(23) C(18) 2.999 ? . .
H(23) H(1) 3.510 ? . 1_565
H(23) H(10) 3.076 ? . 1_455
H(23) H(11) 3.408 ? . 1_455
H(23) H(14) 2.541 ? . .
H(23) H(14) 3.508 ? . 2_666
H(23) H(15) 3.573 ? . .
H(23) H(16) 2.211 ? . .
H(23) H(20) 2.717 ? . .
H(23) H(21) 1.551 ? . .
H(23) H(22) 1.551 ? . .
H(23) H(22) 3.498 ? . 2_666
H(23) H(24) 2.859 ? . .
H(23) H(24) 2.938 ? . 2_666
H(23) H(25) 3.527 ? . .
H(24) Si(1) 3.263 ? . .
H(24) O(10) 3.055 ? . 2_766
H(24) C(12) 3.369 ? . 2_766
H(24) C(15) 3.490 ? . .
H(24) C(16) 2.063 ? . .
H(24) C(17) 2.592 ? . .
H(24) C(17) 3.551 ? . 2_666
H(24) H(10) 3.407 ? . 2_766
H(24) H(11) 3.064 ? . 2_766
H(24) H(14) 3.390 ? . .
H(24) H(14) 3.026 ? . 2_666
H(24) H(16) 3.490 ? . 2_666
H(24) H(19) 2.717 ? . .
H(24) H(20) 2.763 ? . .
H(24) H(21) 3.465 ? . .
H(24) H(22) 2.381 ? . .
H(24) H(22) 3.295 ? . 2_666
H(24) H(23) 2.859 ? . .
H(24) H(23) 2.938 ? . 2_666
H(24) H(25) 1.551 ? . .
H(24) H(26) 1.551 ? . .
H(25) S(4) 3.341 ? . 2_766
H(25) O(10) 3.203 ? . 2_766
H(25) C(16) 2.047 ? . .
H(25) C(17) 2.858 ? . .
H(25) C(21) 3.367 ? . 2_766
H(25) H(14) 3.352 ? . 2_666
H(25) H(20) 2.177 ? . .
H(25) H(20) 2.858 ? . 2_766
H(25) H(21) 3.439 ? . .
H(25) H(22) 2.623 ? . .
H(25) H(23) 3.527 ? . .
H(25) H(24) 1.551 ? . .
H(25) H(26) 1.551 ? . .
H(25) H(31) 3.511 ? . 2_766
H(25) H(33) 2.520 ? . 2_766
H(26) Si(1) 2.804 ? . .
H(26) O(10) 3.015 ? . 2_766
H(26) C(15) 3.360 ? . .
H(26) C(16) 2.046 ? . .
H(26) C(17) 3.310 ? . .
H(26) C(19) 3.003 ? . .
H(26) C(21) 3.566 ? . .
H(26) H(2) 3.451 ? . 2_756
H(26) H(11) 3.451 ? . 2_766
H(26) H(19) 2.512 ? . .
H(26) H(20) 2.440 ? . .
H(26) H(22) 3.410 ? . .
H(26) H(24) 1.551 ? . .
H(26) H(25) 1.551 ? . .
H(26) H(27) 2.507 ? . .
H(26) H(33) 3.267 ? . .
H(27) Si(1) 2.350 ? . .
H(27) C(13) 3.245 ? . .
H(27) C(15) 3.168 ? . .
H(27) C(16) 3.229 ? . .
H(27) C(18) 3.247 ? . .
H(27) C(20) 2.047 ? . .
H(27) C(21) 2.037 ? . .
H(27) H(2) 2.913 ? . 2_756
H(27) H(13) 3.509 ? . .
H(27) H(17) 3.025 ? . .
H(27) H(19) 2.805 ? . .
H(27) H(20) 3.379 ? . .
H(27) H(26) 2.507 ? . .
H(27) H(28) 2.189 ? . .
H(27) H(29) 2.513 ? . .
H(27) H(30) 2.765 ? . .
H(27) H(31) 2.757 ? . .
H(27) H(32) 2.202 ? . .
H(27) H(33) 2.487 ? . .
H(27) H(40) 3.376 ? . 2_756
H(27) H(41) 3.180 ? . 2_756
H(27) H(46) 3.515 ? . 2_756
H(28) Si(1) 3.214 ? . .
H(28) C(13) 3.298 ? . .
H(28) C(13) 3.394 ? . 2_656
H(28) C(14) 3.336 ? . 2_656
H(28) C(15) 3.335 ? . .
H(28) C(19) 2.049 ? . .
H(28) C(21) 3.259 ? . .
H(28) C(25) 2.978 ? . 2_756
H(28) H(13) 2.943 ? . .
H(28) H(13) 2.797 ? . 2_656
H(28) H(15) 2.572 ? . 2_656
H(28) H(17) 2.723 ? . .
H(28) H(18) 3.427 ? . 2_656
H(28) H(19) 3.574 ? . .
H(28) H(27) 2.189 ? . .
H(28) H(29) 1.551 ? . .
H(28) H(29) 3.528 ? . 2_756
H(28) H(30) 1.551 ? . .
H(28) H(31) 3.401 ? . .
H(28) H(31) 3.466 ? . 2_756
H(28) H(32) 3.501 ? . .
H(28) H(41) 2.304 ? . 2_756
H(28) H(42) 2.825 ? . 2_756
H(29) C(19) 2.062 ? . .
H(29) C(20) 2.938 ? . 2_756
H(29) C(21) 2.491 ? . .
H(29) C(21) 3.334 ? . 2_756
H(29) H(15) 3.271 ? . 2_656
H(29) H(27) 2.513 ? . .
H(29) H(28) 1.551 ? . .
H(29) H(28) 3.528 ? . 2_756
H(29) H(29) 2.031 ? . 2_756
H(29) H(30) 1.551 ? . .
H(29) H(30) 3.194 ? . 2_756
H(29) H(31) 2.311 ? . .
H(29) H(31) 2.741 ? . 2_756
H(29) H(32) 2.656 ? . .
H(29) H(32) 3.251 ? . 2_756
H(29) H(33) 3.399 ? . .
H(29) H(41) 3.347 ? . 2_756
H(29) H(42) 3.191 ? . 2_756
H(30) S(1) 2.913 ? . .
H(30) Si(1) 2.772 ? . .
H(30) O(2) 2.876 ? . .
H(30) C(13) 3.244 ? . .
H(30) C(15) 3.420 ? . 2_656
H(30) C(19) 2.062 ? . .
H(30) C(21) 2.959 ? . .
H(30) H(13) 2.768 ? . .
H(30) H(13) 3.368 ? . 2_656
H(30) H(15) 3.372 ? . 2_656
H(30) H(17) 3.177 ? . 2_656
H(30) H(18) 2.993 ? . 2_656
H(30) H(27) 2.765 ? . .
H(30) H(28) 1.551 ? . .
H(30) H(29) 1.551 ? . .
H(30) H(29) 3.194 ? . 2_756
H(30) H(31) 2.748 ? . .
H(30) H(32) 3.529 ? . .
H(31) Si(1) 3.214 ? . .
H(31) O(2) 3.243 ? . .
H(31) C(14) 3.516 ? . 1_655
H(31) C(19) 2.054 ? . .
H(31) C(20) 2.513 ? . .
H(31) C(20) 3.456 ? . 2_756
H(31) H(14) 3.366 ? . 1_655
H(31) H(15) 2.812 ? . 1_655
H(31) H(25) 3.511 ? . 2_766
H(31) H(27) 2.757 ? . .
H(31) H(28) 3.401 ? . .
H(31) H(28) 3.466 ? . 2_756
H(31) H(29) 2.311 ? . .
H(31) H(29) 2.741 ? . 2_756
H(31) H(30) 2.748 ? . .
H(31) H(32) 1.551 ? . .
H(31) H(33) 1.551 ? . .
H(31) H(42) 3.112 ? . .
H(32) O(4) 3.236 ? . 2_756
H(32) C(4) 3.088 ? . 2_756
H(32) C(19) 2.066 ? . .
H(32) C(20) 2.890 ? . .
H(32) H(1) 3.428 ? . 2_756
H(32) H(2) 2.350 ? . 2_756
H(32) H(14) 3.289 ? . 1_655
H(32) H(15) 3.284 ? . 1_655
H(32) H(18) 3.259 ? . 1_655
H(32) H(21) 3.488 ? . 2_766
H(32) H(22) 3.138 ? . 2_766
H(32) H(27) 2.202 ? . .
H(32) H(28) 3.501 ? . .
H(32) H(29) 2.656 ? . .
H(32) H(29) 3.251 ? . 2_756
H(32) H(30) 3.529 ? . .
H(32) H(31) 1.551 ? . .
H(32) H(33) 1.551 ? . .
H(33) Si(1) 2.766 ? . .
H(33) O(2) 3.192 ? . .
H(33) C(16) 2.877 ? . .
H(33) C(16) 3.432 ? . 2_766
H(33) C(17) 3.482 ? . 2_766
H(33) C(18) 3.519 ? . .
H(33) C(18) 3.304 ? . 2_766
H(33) C(19) 2.066 ? . .
H(33) C(20) 3.296 ? . .
H(33) H(2) 3.239 ? . 2_756
H(33) H(14) 3.516 ? . 1_655
H(33) H(20) 2.300 ? . .
H(33) H(20) 3.005 ? . 2_766
H(33) H(21) 3.469 ? . 2_766
H(33) H(22) 3.053 ? . 2_766
H(33) H(25) 2.520 ? . 2_766
H(33) H(26) 3.267 ? . .
H(33) H(27) 2.487 ? . .
H(33) H(29) 3.399 ? . .
H(33) H(31) 1.551 ? . .
H(33) H(32) 1.551 ? . .
H(34) O(1) 2.513 ? . 1_655
H(34) N(1) 2.039 ? . .
H(34) C(23) 2.009 ? . .
H(34) C(24) 2.711 ? . .
H(34) C(25) 2.719 ? . .
H(34) C(26) 2.563 ? . .
H(34) C(28) 3.320 ? . .
H(34) H(4) 3.195 ? . 2_755
H(34) H(35) 1.551 ? . .
H(34) H(36) 2.737 ? . .
H(34) H(37) 2.167 ? . .
H(34) H(38) 2.459 ? . .
H(34) H(39) 3.023 ? . .
H(34) H(40) 3.551 ? . .
H(34) H(41) 3.283 ? . .
H(34) H(42) 3.383 ? . .
H(34) H(43) 2.034 ? . .
H(34) H(44) 2.778 ? . .
H(34) H(45) 2.347 ? . .
H(34) H(50) 3.533 ? . .
H(35) O(5) 2.722 ? . 2_755
H(35) N(1) 2.034 ? . .
H(35) C(5) 3.381 ? . 2_755
H(35) C(6) 3.513 ? . 2_755
H(35) C(23) 1.999 ? . .
H(35) C(24) 3.298 ? . .
H(35) C(26) 2.615 ? . .
H(35) C(28) 2.651 ? . .
H(35) C(29) 2.698 ? . .
H(35) H(4) 2.979 ? . 2_755
H(35) H(6) 3.409 ? . 2_755
H(35) H(34) 1.551 ? . .
H(35) H(36) 2.161 ? . .
H(35) H(37) 2.458 ? . .
H(35) H(38) 2.719 ? . .
H(35) H(39) 3.504 ? . .
H(35) H(43) 3.434 ? . .
H(35) H(44) 2.393 ? . .
H(35) H(45) 2.883 ? . .
H(35) H(49) 3.518 ? . .
H(35) H(50) 2.899 ? . .
H(35) H(51) 2.532 ? . .
H(35) H(53) 2.519 ? . .
H(36) O(5) 2.880 ? . .
H(36) O(5) 2.611 ? . 2_755
H(36) N(1) 2.958 ? . .
H(36) C(22) 2.028 ? . .
H(36) C(23) 3.528 ? . 2_755
H(36) C(24) 3.582 ? . .
H(36) C(28) 3.003 ? . .
H(36) C(29) 3.368 ? . .
H(36) C(29) 3.406 ? . 2_755
H(36) H(34) 2.737 ? . .
H(36) H(35) 2.161 ? . .
H(36) H(36) 2.586 ? . 2_755
H(36) H(37) 1.551 ? . .
H(36) H(38) 1.551 ? . .
H(36) H(39) 3.187 ? . .
H(36) H(50) 2.516 ? . .
H(36) H(50) 3.345 ? . 2_755
H(36) H(51) 2.848 ? . .
H(36) H(51) 2.522 ? . 2_755
H(37) S(4) 3.594 ? . .
H(37) O(5) 3.079 ? . 2_755
H(37) O(9) 2.353 ? . .
H(37) N(1) 3.307 ? . .
H(37) C(8) 3.300 ? . .
H(37) C(11) 2.890 ? . .
H(37) C(22) 2.028 ? . .
H(37) H(6) 3.220 ? . 2_755
H(37) H(34) 2.167 ? . .
H(37) H(35) 2.458 ? . .
H(37) H(36) 1.551 ? . .
H(37) H(38) 1.551 ? . .
H(37) H(39) 3.323 ? . .
H(37) H(43) 3.293 ? . .
H(37) H(51) 3.019 ? . 2_755
H(38) S(2) 3.289 ? . .
H(38) S(4) 3.429 ? . .
H(38) O(5) 3.194 ? . .
H(38) N(1) 2.554 ? . .
H(38) C(1) 3.495 ? . .
H(38) C(2) 3.125 ? . .
H(38) C(5) 3.560 ? . .
H(38) C(22) 2.009 ? . .
H(38) C(24) 2.502 ? . .
H(38) C(25) 3.106 ? . .
H(38) C(28) 3.013 ? . .
H(38) H(34) 2.459 ? . .
H(38) H(35) 2.719 ? . .
H(38) H(36) 1.551 ? . .
H(38) H(37) 1.551 ? . .
H(38) H(39) 1.936 ? . .
H(38) H(40) 3.351 ? . .
H(38) H(42) 3.238 ? . .
H(38) H(43) 2.948 ? . .
H(38) H(50) 2.524 ? . .
H(38) H(51) 3.368 ? . 2_755
H(39) S(1) 3.387 ? . .
H(39) O(3) 3.407 ? . .
H(39) O(4) 3.238 ? . .
H(39) N(1) 2.014 ? . .
H(39) C(1) 2.815 ? . .
H(39) C(2) 3.214 ? . .
H(39) C(3) 2.929 ? . .
H(39) C(22) 2.676 ? . .
H(39) C(23) 2.646 ? . .
H(39) C(25) 2.037 ? . .
H(39) C(26) 3.293 ? . .
H(39) C(28) 2.549 ? . .
H(39) H(34) 3.023 ? . .
H(39) H(35) 3.504 ? . .
H(39) H(36) 3.187 ? . .
H(39) H(37) 3.323 ? . .
H(39) H(38) 1.936 ? . .
H(39) H(40) 1.551 ? . .
H(39) H(41) 2.755 ? . .
H(39) H(42) 2.194 ? . .
H(39) H(43) 2.497 ? . .
H(39) H(45) 3.512 ? . .
H(39) H(49) 2.772 ? . .
H(39) H(50) 2.334 ? . .
H(40) O(4) 3.117 ? . .
H(40) N(1) 2.014 ? . .
H(40) C(3) 3.273 ? . .
H(40) C(4) 3.392 ? . .
H(40) C(22) 3.304 ? . .
H(40) C(25) 2.042 ? . .
H(40) C(26) 2.652 ? . .
H(40) C(27) 2.686 ? . .
H(40) C(28) 2.586 ? . .
H(40) H(2) 3.334 ? . .
H(40) H(3) 3.134 ? . .
H(40) H(27) 3.376 ? . 2_756
H(40) H(34) 3.551 ? . .
H(40) H(38) 3.351 ? . .
H(40) H(39) 1.551 ? . .
H(40) H(41) 2.198 ? . .
H(40) H(42) 2.495 ? . .
H(40) H(43) 2.765 ? . .
H(40) H(44) 3.512 ? . .
H(40) H(45) 2.921 ? . .
H(40) H(46) 2.527 ? . .
H(40) H(48) 2.487 ? . .
H(40) H(49) 2.358 ? . .
H(40) H(50) 2.851 ? . .
H(41) O(1) 3.577 ? . 1_655
H(41) N(1) 2.975 ? . .
H(41) C(14) 3.447 ? . 1_655
H(41) C(20) 3.139 ? . 2_756
H(41) C(24) 2.054 ? . .
H(41) C(26) 3.034 ? . .
H(41) C(27) 3.375 ? . .
H(41) H(13) 3.325 ? . 1_655
H(41) H(15) 2.765 ? . 1_655
H(41) H(16) 3.443 ? . 1_655
H(41) H(17) 2.924 ? . 2_756
H(41) H(27) 3.180 ? . 2_756
H(41) H(28) 2.304 ? . 2_756
H(41) H(29) 3.347 ? . 2_756
H(41) H(34) 3.283 ? . .
H(41) H(39) 2.755 ? . .
H(41) H(40) 2.198 ? . .
H(41) H(42) 1.551 ? . .
H(41) H(43) 1.551 ? . .
H(41) H(45) 2.560 ? . .
H(41) H(46) 2.834 ? . .
H(42) S(4) 3.424 ? . .
H(42) N(1) 3.316 ? . .
H(42) C(14) 3.501 ? . 1_655
H(42) C(20) 3.428 ? . 2_756
H(42) C(24) 2.060 ? . .
H(42) H(15) 2.687 ? . 1_655
H(42) H(16) 3.510 ? . 1_655
H(42) H(28) 2.825 ? . 2_756
H(42) H(29) 3.191 ? . 2_756
H(42) H(31) 3.112 ? . .
H(42) H(34) 3.383 ? . .
H(42) H(38) 3.238 ? . .
H(42) H(39) 2.194 ? . .
H(42) H(40) 2.495 ? . .
H(42) H(41) 1.551 ? . .
H(42) H(43) 1.551 ? . .
H(43) O(1) 2.594 ? . 1_655
H(43) N(1) 2.597 ? . .
H(43) C(14) 3.405 ? . 1_655
H(43) C(22) 2.577 ? . .
H(43) C(23) 3.152 ? . .
H(43) C(24) 2.057 ? . .
H(43) C(26) 3.029 ? . .
H(43) H(15) 2.912 ? . 1_655
H(43) H(16) 3.032 ? . 1_655
H(43) H(34) 2.034 ? . .
H(43) H(35) 3.434 ? . .
H(43) H(37) 3.293 ? . .
H(43) H(38) 2.948 ? . .
H(43) H(39) 2.497 ? . .
H(43) H(40) 2.765 ? . .
H(43) H(41) 1.551 ? . .
H(43) H(42) 1.551 ? . .
H(43) H(45) 2.523 ? . .
H(44) S(2) 3.566 ? . 1_655
H(44) O(6) 2.513 ? . 1_655
H(44) N(1) 2.020 ? . .
H(44) C(1) 3.215 ? . 1_655
H(44) C(2) 2.941 ? . 1_655
H(44) C(5) 3.228 ? . 1_655
H(44) C(22) 2.576 ? . .
H(44) C(24) 3.297 ? . .
H(44) C(27) 2.013 ? . .
H(44) C(28) 2.689 ? . .
H(44) C(29) 2.720 ? . .
H(44) H(34) 2.778 ? . .
H(44) H(35) 2.393 ? . .
H(44) H(40) 3.512 ? . .
H(44) H(45) 1.551 ? . .
H(44) H(46) 2.734 ? . .
H(44) H(47) 2.182 ? . .
H(44) H(48) 2.463 ? . .
H(44) H(49) 3.001 ? . .
H(44) H(50) 3.529 ? . .
H(44) H(51) 3.284 ? . .
H(44) H(52) 3.382 ? . .
H(44) H(53) 2.028 ? . .
H(45) S(1) 3.214 ? . 1_655
H(45) O(1) 3.064 ? . 1_655
H(45) N(1) 2.010 ? . .
H(45) C(1) 3.110 ? . 1_655
H(45) C(2) 3.262 ? . 1_655
H(45) C(22) 2.586 ? . .
H(45) C(24) 2.654 ? . .
H(45) C(25) 2.706 ? . .
H(45) C(27) 2.018 ? . .
H(45) C(28) 3.308 ? . .
H(45) H(34) 2.347 ? . .
H(45) H(35) 2.883 ? . .
H(45) H(39) 3.512 ? . .
H(45) H(40) 2.921 ? . .
H(45) H(41) 2.560 ? . .
H(45) H(43) 2.523 ? . .
H(45) H(44) 1.551 ? . .
H(45) H(46) 2.173 ? . .
H(45) H(47) 2.484 ? . .
H(45) H(48) 2.735 ? . .
H(45) H(49) 3.538 ? . .
H(45) H(53) 3.430 ? . .
H(46) N(1) 2.949 ? . .
H(46) C(15) 3.108 ? . 2_756
H(46) C(24) 2.998 ? . .
H(46) C(25) 3.359 ? . .
H(46) C(26) 2.031 ? . .
H(46) H(11) 3.148 ? . 1_545
H(46) H(17) 2.795 ? . 2_756
H(46) H(18) 3.432 ? . 2_756
H(46) H(19) 2.659 ? . 2_756
H(46) H(27) 3.515 ? . 2_756
H(46) H(40) 2.527 ? . .
H(46) H(41) 2.834 ? . .
H(46) H(44) 2.734 ? . .
H(46) H(45) 2.173 ? . .
H(46) H(47) 1.551 ? . .
H(46) H(48) 1.551 ? . .
H(46) H(49) 3.269 ? . .
H(47) O(3) 3.309 ? . 1_655
H(47) O(6) 3.457 ? . 1_655
H(47) N(1) 3.308 ? . .
H(47) C(1) 3.341 ? . 1_655
H(47) C(3) 3.110 ? . 1_655
H(47) C(12) 3.221 ? . 1_545
H(47) C(26) 2.050 ? . .
H(47) H(11) 2.756 ? . 1_545
H(47) H(12) 2.982 ? . 1_545
H(47) H(44) 2.182 ? . .
H(47) H(45) 2.484 ? . .
H(47) H(46) 1.551 ? . .
H(47) H(48) 1.551 ? . .
H(47) H(49) 3.364 ? . .
H(47) H(53) 3.367 ? . .
H(48) O(7) 2.754 ? . 1_545
H(48) O(10) 3.439 ? . 1_545
H(48) N(1) 2.561 ? . .
H(48) C(24) 2.987 ? . .
H(48) C(26) 2.022 ? . .
H(48) C(28) 2.565 ? . .
H(48) C(29) 3.207 ? . .
H(48) H(11) 3.410 ? . 1_545
H(48) H(12) 3.481 ? . 1_545
H(48) H(40) 2.487 ? . .
H(48) H(44) 2.463 ? . .
H(48) H(45) 2.735 ? . .
H(48) H(46) 1.551 ? . .
H(48) H(47) 1.551 ? . .
H(48) H(49) 2.005 ? . .
H(48) H(50) 3.405 ? . .
H(48) H(52) 3.358 ? . .
H(48) H(53) 3.031 ? . .
H(49) O(3) 3.182 ? . .
H(49) O(7) 2.435 ? . 1_545
H(49) N(1) 2.036 ? . .
H(49) C(9) 3.410 ? . 1_545
H(49) C(22) 3.317 ? . .
H(49) C(24) 2.564 ? . .
H(49) C(26) 2.695 ? . .
H(49) C(27) 2.705 ? . .
H(49) C(29) 2.009 ? . .
H(49) H(3) 3.331 ? . .
H(49) H(7) 3.356 ? . 1_545
H(49) H(9) 3.137 ? . 1_545
H(49) H(35) 3.518 ? . .
H(49) H(39) 2.772 ? . .
H(49) H(40) 2.358 ? . .
H(49) H(44) 3.001 ? . .
H(49) H(45) 3.538 ? . .
H(49) H(46) 3.269 ? . .
H(49) H(47) 3.364 ? . .
H(49) H(48) 2.005 ? . .
H(49) H(50) 1.551 ? . .
H(49) H(51) 2.735 ? . .
H(49) H(52) 2.169 ? . .
H(49) H(53) 2.459 ? . .
H(50) O(3) 3.073 ? . .
H(50) O(5) 2.369 ? . .
H(50) N(1) 2.035 ? . .
H(50) C(2) 3.473 ? . .
H(50) C(3) 3.452 ? . .
H(50) C(5) 3.051 ? . .
H(50) C(22) 2.663 ? . .
H(50) C(23) 2.695 ? . .
H(50) C(24) 2.580 ? . .
H(50) C(26) 3.305 ? . .
H(50) C(29) 2.003 ? . .
H(50) H(7) 3.399 ? . 1_545
H(50) H(9) 3.598 ? . 1_545
H(50) H(34) 3.533 ? . .
H(50) H(35) 2.899 ? . .
H(50) H(36) 2.516 ? . .
H(50) H(36) 3.345 ? . 2_755
H(50) H(38) 2.524 ? . .
H(50) H(39) 2.334 ? . .
H(50) H(40) 2.851 ? . .
H(50) H(44) 3.529 ? . .
H(50) H(48) 3.405 ? . .
H(50) H(49) 1.551 ? . .
H(50) H(51) 2.163 ? . .
H(50) H(52) 2.463 ? . .
H(50) H(53) 2.722 ? . .
H(51) S(2) 3.408 ? . 2_755
H(51) O(5) 3.386 ? . .
H(51) O(5) 3.380 ? . 2_755
H(51) N(1) 2.984 ? . .
H(51) C(22) 3.027 ? . .
H(51) C(23) 3.376 ? . .
H(51) C(23) 3.119 ? . 2_755
H(51) C(28) 2.031 ? . .
H(51) H(35) 2.532 ? . .
H(51) H(36) 2.848 ? . .
H(51) H(36) 2.522 ? . 2_755
H(51) H(37) 3.019 ? . 2_755
H(51) H(38) 3.368 ? . 2_755
H(51) H(44) 3.284 ? . .
H(51) H(49) 2.735 ? . .
H(51) H(50) 2.163 ? . .
H(51) H(52) 1.551 ? . .
H(51) H(53) 1.551 ? . .
H(52) O(7) 3.126 ? . 1_545
H(52) O(8) 2.937 ? . 2_755
H(52) O(9) 3.446 ? . 2_755
H(52) N(1) 3.329 ? . .
H(52) C(9) 3.146 ? . 2_755
H(52) C(10) 3.350 ? . 1_545
H(52) C(10) 3.357 ? . 2_755
H(52) C(28) 2.037 ? . .
H(52) H(5) 3.557 ? . 1_655
H(52) H(7) 3.404 ? . 1_545
H(52) H(8) 3.287 ? . 2_755
H(52) H(9) 2.516 ? . 1_545
H(52) H(9) 3.231 ? . 2_755
H(52) H(44) 3.382 ? . .
H(52) H(48) 3.358 ? . .
H(52) H(49) 2.169 ? . .
H(52) H(50) 2.463 ? . .
H(52) H(51) 1.551 ? . .
H(52) H(53) 1.551 ? . .
H(53) O(6) 2.811 ? . 1_655
H(53) O(8) 3.500 ? . 2_755
H(53) N(1) 2.587 ? . .
H(53) C(6) 3.192 ? . 1_655
H(53) C(22) 3.023 ? . .
H(53) C(26) 2.589 ? . .
H(53) C(27) 3.213 ? . .
H(53) C(28) 2.015 ? . .
H(53) H(4) 3.258 ? . 1_655
H(53) H(5) 2.933 ? . 1_655
H(53) H(35) 2.519 ? . .
H(53) H(44) 2.028 ? . .
H(53) H(45) 3.430 ? . .
H(53) H(47) 3.367 ? . .
H(53) H(48) 3.031 ? . .
H(53) H(49) 2.459 ? . .
H(53) H(50) 2.722 ? . .
H(53) H(51) 1.551 ? . .
H(53) H(52) 1.551 ? . .

loop_
_geom_torsion_atom_site_label_1
_geom_torsion_atom_site_label_2
_geom_torsion_atom_site_label_3
_geom_torsion_atom_site_label_4
_geom_torsion
_geom_torsion_publ_flag
_geom_torsion_site_symmetry_1
_geom_torsion_site_symmetry_2
_geom_torsion_site_symmetry_3
_geom_torsion_site_symmetry_4
S(1) Mo(1) S(2) C(2) 5.57(11) ? . . . .
S(2) Mo(1) S(1) C(1) -4.82(11) ? . . . .
S(1) Mo(1) S(3) C(7) -54.63(12) ? . . . .
S(3) Mo(1) S(1) C(1) -28.13(13) ? . . . .
S(1) Mo(1) S(4) C(8) 143.86(11) ? . . . .
S(4) Mo(1) S(1) C(1) -94.94(11) ? . . . .
O(1) Mo(1) S(1) C(1) 87.07(14) ? . . . .
S(1) Mo(1) O(2) Si(1) -129.4(5) ? . . . .
O(2) Mo(1) S(1) C(1) -176.86(13) ? . . . .
S(2) Mo(1) S(3) C(7) -78.18(10) ? . . . .
S(3) Mo(1) S(2) C(2) 175.94(11) ? . . . .
S(2) Mo(1) S(4) C(8) 63.61(11) ? . . . .
S(4) Mo(1) S(2) C(2) 98.04(11) ? . . . .
O(1) Mo(1) S(2) C(2) -104.37(14) ? . . . .
S(2) Mo(1) O(2) Si(1) -150.7(4) ? . . . .
O(2) Mo(1) S(2) C(2) 26.8(2) ? . . . .
S(3) Mo(1) S(4) C(8) -13.35(11) ? . . . .
S(4) Mo(1) S(3) C(7) 15.05(10) ? . . . .
O(1) Mo(1) S(3) C(7) -175.54(13) ? . . . .
S(3) Mo(1) O(2) Si(1) 65.1(5) ? . . . .
O(2) Mo(1) S(3) C(7) 88.79(13) ? . . . .
O(1) Mo(1) S(4) C(8) -40.9(2) ? . . . .
S(4) Mo(1) O(2) Si(1) 136.5(5) ? . . . .
O(2) Mo(1) S(4) C(8) -137.46(13) ? . . . .
O(1) Mo(1) O(2) Si(1) -20.2(5) ? . . . .
Mo(1) S(1) C(1) C(2) 3.2(2) ? . . . .
Mo(1) S(1) C(1) C(3) 178.9(2) ? . . . .
Mo(1) S(2) C(2) C(1) -6.1(3) ? . . . .
Mo(1) S(2) C(2) C(5) 175.62(19) ? . . . .
Mo(1) S(3) C(7) C(8) -15.8(2) ? . . . .
Mo(1) S(3) C(7) C(9) 169.24(19) ? . . . .
Mo(1) S(4) C(8) C(7) 9.8(2) ? . . . .
Mo(1) S(4) C(8) C(11) -163.76(19) ? . . . .
O(2) Si(1) C(13) C(14) -63.3(2) ? . . . .
O(2) Si(1) C(13) C(15) 168.7(3) ? . . . .
C(13) Si(1) O(2) Mo(1) 51.0(5) ? . . . .
O(2) Si(1) C(16) C(17) 54.2(3) ? . . . .
O(2) Si(1) C(16) C(18) -177.4(2) ? . . . .
C(16) Si(1) O(2) Mo(1) -73.5(5) ? . . . .
O(2) Si(1) C(19) C(20) -63.8(3) ? . . . .
O(2) Si(1) C(19) C(21) 59.4(2) ? . . . .
C(19) Si(1) O(2) Mo(1) 168.7(5) ? . . . .
C(13) Si(1) C(16) C(17) -65.0(3) ? . . . .
C(13) Si(1) C(16) C(18) 63.4(3) ? . . . .
C(16) Si(1) C(13) C(14) 54.7(2) ? . . . .
C(16) Si(1) C(13) C(15) -73.3(3) ? . . . .
C(13) Si(1) C(19) C(20) 53.1(3) ? . . . .
C(13) Si(1) C(19) C(21) 176.2(2) ? . . . .
C(19) Si(1) C(13) C(14) 179.5(2) ? . . . .
C(19) Si(1) C(13) C(15) 51.5(3) ? . . . .
C(16) Si(1) C(19) C(20) -178.7(2) ? . . . .
C(16) Si(1) C(19) C(21) -55.6(3) ? . . . .
C(19) Si(1) C(16) C(17) 170.7(2) ? . . . .
C(19) Si(1) C(16) C(18) -60.9(3) ? . . . .
C(4) O(4) C(3) O(3) -0.5(5) ? . . . .
C(4) O(4) C(3) C(1) -175.9(3) ? . . . .
C(6) O(6) C(5) O(5) 4.5(5) ? . . . .
C(6) O(6) C(5) C(2) 178.8(3) ? . . . .
C(10) O(8) C(9) O(7) -0.2(4) ? . . . .
C(10) O(8) C(9) C(7) -179.4(2) ? . . . .
C(12) O(10) C(11) O(9) -6.8(5) ? . . . .
C(12) O(10) C(11) C(8) 169.9(3) ? . . . .
C(22) N(1) C(24) C(25) -57.6(4) ? . . . .
C(24) N(1) C(22) C(23) -55.1(3) ? . . . .
C(22) N(1) C(26) C(27) -178.6(3) ? . . . .
C(26) N(1) C(22) C(23) -176.9(3) ? . . . .
C(22) N(1) C(28) C(29) 60.8(4) ? . . . .
C(28) N(1) C(22) C(23) 62.2(3) ? . . . .
C(24) N(1) C(26) C(27) 60.2(4) ? . . . .
C(26) N(1) C(24) C(25) 61.5(4) ? . . . .
C(24) N(1) C(28) C(29) -179.2(3) ? . . . .
C(28) N(1) C(24) C(25) -177.3(3) ? . . . .
C(26) N(1) C(28) C(29) -57.7(4) ? . . . .
C(28) N(1) C(26) C(27) -58.2(4) ? . . . .
S(1) C(1) C(2) S(2) 2.1(3) ? . . . .
S(1) C(1) C(2) C(5) -179.8(2) ? . . . .
S(1) C(1) C(3) O(3) -179.5(2) ? . . . .
S(1) C(1) C(3) O(4) -4.2(3) ? . . . .
C(2) C(1) C(3) O(3) -3.8(5) ? . . . .
C(2) C(1) C(3) O(4) 171.5(3) ? . . . .
C(3) C(1) C(2) S(2) -173.6(2) ? . . . .
C(3) C(1) C(2) C(5) 4.5(4) ? . . . .
S(2) C(2) C(5) O(5) 75.8(4) ? . . . .
S(2) C(2) C(5) O(6) -98.5(3) ? . . . .
C(1) C(2) C(5) O(5) -102.5(4) ? . . . .
C(1) C(2) C(5) O(6) 83.3(4) ? . . . .
S(3) C(7) C(8) S(4) 3.3(3) ? . . . .
S(3) C(7) C(8) C(11) 176.4(2) ? . . . .
S(3) C(7) C(9) O(7) 150.3(2) ? . . . .
S(3) C(7) C(9) O(8) -30.5(3) ? . . . .
C(8) C(7) C(9) O(7) -24.7(5) ? . . . .
C(8) C(7) C(9) O(8) 154.6(2) ? . . . .
C(9) C(7) C(8) S(4) 178.2(2) ? . . . .
C(9) C(7) C(8) C(11) -8.6(4) ? . . . .
S(4) C(8) C(11) O(9) 112.4(3) ? . . . .
S(4) C(8) C(11) O(10) -64.3(3) ? . . . .
C(7) C(8) C(11) O(9) -61.1(4) ? . . . .
C(7) C(8) C(11) O(10) 122.1(3) ? . . . .
S(2) S(1) S(3) S(4) -107.69(4) ? . . . .
